data_4127078
loop_
_publ_author_name
'Liu, Jia-Wei'
'Feng, Lei'
'Su, Hai-Feng'
'Wang, Zhi'
'Zhao, Quan-Qin'
'Wang, Xing-Po'
'Tung, Chen-Ho'
'Sun, Di'
'Zheng, Lan-Sun'

_publ_section_title
;
 Anisotropic Assembly of Ag52 and Ag76 Nanoclusters.
;
_journal_name_full 'Journal of the American Chemical Society'
_journal_paper_doi 10.1021/jacs.7b12777
_journal_year 2018
_chemical_formula_moiety 'C450 H480 Ag52 Mo15 O60 P20 S26'
_chemical_formula_sum 'C450 H480 Ag52 Mo15 O60 P20 S26'
_chemical_formula_weight 15349.61
_space_group_crystal_system monoclinic
_space_group_IT_number 12
_space_group_name_Hall '-C 2y'
_space_group_name_H-M_alt 'C 1 2/m 1'
_symmetry_space_group_name_Hall '-C 2y'
_symmetry_space_group_name_H-M 'C 1 2/m 1'
_atom_sites_solution_hydrogens mixed
_audit_creation_date 2017-07-15
_audit_creation_method
;
Olex2 1.2
(compiled 2017.03.28 svn.r3405 for OlexSys, GUI svn.r5337)
;
_cell_angle_alpha 90
_cell_angle_beta 126.8950(10)
_cell_angle_gamma 90
_cell_formula_units_Z 2
_cell_length_a 37.277(3)
_cell_length_b 38.673(3)
_cell_length_c 27.0826(19)
_cell_measurement_reflns_used 9544
_cell_measurement_temperature 123(2)
_cell_measurement_theta_max 26.211
_cell_measurement_theta_min 2.280
_cell_volume 31224(4)
_computing_cell_refinement 'SAINT v8.37A (Bruker, 2015)'
_computing_data_reduction 'SAINT v8.37A (Bruker, 2015)'
_computing_molecular_graphics 'Olex2 (Dolomanov et al., 2009)'
_computing_publication_material 'Olex2 (Dolomanov et al., 2009)'
_computing_structure_refinement 'XL (Sheldrick, 2008)'
_diffrn_ambient_temperature 123(2)
_diffrn_detector_area_resol_mean 8
_diffrn_measured_fraction_theta_full 0.999
_diffrn_measured_fraction_theta_max 0.999
_diffrn_measurement_device_type 'Bruker APEX-II'
_diffrn_measurement_method '\w and \f scans'
_diffrn_radiation_type MoK\a
_diffrn_radiation_wavelength 0.71073
_diffrn_reflns_av_R_equivalents 0.1174
_diffrn_reflns_av_unetI/netI 0.1066
_diffrn_reflns_Laue_measured_fraction_full 0.999
_diffrn_reflns_Laue_measured_fraction_max 0.999
_diffrn_reflns_limit_h_max 44
_diffrn_reflns_limit_h_min -44
_diffrn_reflns_limit_k_max 45
_diffrn_reflns_limit_k_min -45
_diffrn_reflns_limit_l_max 32
_diffrn_reflns_limit_l_min -32
_diffrn_reflns_number 94157
_diffrn_reflns_point_group_measured_fraction_full 0.999
_diffrn_reflns_point_group_measured_fraction_max 0.999
_diffrn_reflns_theta_full 25.000
_diffrn_reflns_theta_max 25.000
_diffrn_reflns_theta_min 1.655
_exptl_absorpt_coefficient_mu 2.062
_exptl_absorpt_correction_T_max 0.7456
_exptl_absorpt_correction_T_min 0.5451
_exptl_absorpt_correction_type multi-scan
_exptl_absorpt_process_details
;
SADABS-2016/2 (Bruker,2016/2) was used for absorption correction.
wR2(int) was 0.1001 before and 0.0483 after correction.
The Ratio of minimum to maximum transmission is 0.7311.
The \l/2 correction factor is Not present.
;
_exptl_crystal_colour yellow
_exptl_crystal_colour_primary yellow
_exptl_crystal_density_diffrn 1.633
_exptl_crystal_description block
_exptl_crystal_F_000 14900
_exptl_crystal_size_max 0.08
_exptl_crystal_size_mid 0.06
_exptl_crystal_size_min 0.05
_refine_diff_density_max 3.815
_refine_diff_density_min -2.457
_refine_diff_density_rms 0.244
_refine_ls_extinction_method none
_refine_ls_goodness_of_fit_ref 1.045
_refine_ls_hydrogen_treatment constr
_refine_ls_matrix_type full
_refine_ls_number_parameters 1080
_refine_ls_number_reflns 27919
_refine_ls_number_restraints 490
_refine_ls_restrained_S_all 1.078
_refine_ls_R_factor_all 0.1845
_refine_ls_R_factor_gt 0.1286
_refine_ls_shift/su_max 0.002
_refine_ls_shift/su_mean 0.000
_refine_ls_structure_factor_coef Fsqd
_refine_ls_weighting_details 'w=1/[\s^2^(Fo^2^)+(0.1423P)^2^+2373.0688P] where P=(Fo^2^+2Fc^2^)/3'
_refine_ls_weighting_scheme calc
_refine_ls_wR_factor_gt 0.3274
_refine_ls_wR_factor_ref 0.3690
_reflns_Friedel_coverage 0.000
_reflns_number_gt 17015
_reflns_number_total 27919
_reflns_threshold_expression 'I > 2\s(I)'
_cod_data_source_file ja7b12777_si_002.cif
_cod_data_source_block SD-Ag23
_cod_original_cell_volume 31223(4)
_cod_database_code 4127078
_shelx_shelxl_version_number 2014/7
_shelx_space_group_comment
;
The symmetry employed for this shelxl refinement is uniquely defined
by the following loop, which should always be used as a source of
symmetry information in preference to the above space-group names.
They are only intended as comments.
;
_shelx_estimated_absorpt_t_max 0.904
_shelx_estimated_absorpt_t_min 0.852
_olex2_refinement_description
;
1. Fixed Uiso
 At 1.2 times of:
  All C(H) groups, All C(H,H) groups
 At 1.5 times of:
  All C(H,H,H) groups
2. Restrained distances
 C101-C104
 1.55 with sigma of 0.01
 C101-C102
 1.55 with sigma of 0.01
 C101-C103
 1.55 with sigma of 0.01
 C105-C101
 2.35 with sigma of 0.01
 C101-C109
 2.35 with sigma of 0.01
 C104-C102
 2.35 with sigma of 0.01
 C104-C103
 2.35 with sigma of 0.01
 C103-C102
 2.35 with sigma of 0.01
 C14-C14_$1
 2.35 with sigma of 0.01
 C110-C115
 1.35 with sigma of 0.01
 C115-C111
 2.35 with sigma of 0.01
 C115-C113
 2.35 with sigma of 0.01
 C83-C86
 1.55 with sigma of 0.01
 C86-C88
 1.55 with sigma of 0.01
 C86-C87
 1.55 with sigma of 0.01
 C88-C87
 2.35 with sigma of 0.01
 C83-C88
 2.35 with sigma of 0.01
 C86-C84
 2.35 with sigma of 0.01
 C82-C86
 2.35 with sigma of 0.01
 C96-C97
 1.55 with sigma of 0.01
 C15_$1-C13
 1.55 with sigma of 0.01
 C13-C16
 2.35 with sigma of 0.01
 C14-C16
 2.35 with sigma of 0.01
 C15-C16
 1.55 with sigma of 0.01
 C10-C8
 2.35 with sigma of 0.01
 C8-C9
 2.35 with sigma of 0.01
 C100-C101
 1.55 with sigma of 0.01
 C104-C100
 2.35 with sigma of 0.01
 C103-C100
 2.35 with sigma of 0.01
 C102-C100
 2.35 with sigma of 0.01
 C96-C98
 2.35 with sigma of 0.01
 C98-C97
 1.55 with sigma of 0.01
 C113-C112
 1.35 with sigma of 0.01
 C114-C113
 1.35 with sigma of 0.01
 C115-C114
 1.35 with sigma of 0.01
 C114-C112
 2.35 with sigma of 0.01
 C96-C99
 2.35 with sigma of 0.01
 C97-C99
 1.55 with sigma of 0.01
 C98-C99
 2.35 with sigma of 0.01
 C86-C89
 1.55 with sigma of 0.01
 C88-C89
 2.35 with sigma of 0.01
 C87-C89
 2.35 with sigma of 0.01
 C119-C117
 1.55 with sigma of 0.01
 C118-C119
 1.55 with sigma of 0.01
 C119-C116
 1.55 with sigma of 0.01
 H11C-H11F
 2 with sigma of 0.1
3. Restrained planarity
 C101, C109, C104, C105
 with sigma of 0.01
 C84, C83, C82, C86
 with sigma of 0.01
 C94, C93, C92, C97
 with sigma of 0.01
4. Uiso/Uaniso restraints and constraints
C73 \\sim C72 \\sim C71 \\sim C70 \\sim C69 \\sim C68: within 1.7A with sigma
of 0.004 and sigma for terminal atoms of 0.08
C49 \\sim C50 \\sim C51 \\sim C52 \\sim C53 \\sim C54: within 1.7A with sigma
of 0.004 and sigma for terminal atoms of 0.08
Ag5 \\sim Ag5A: within 1.7A with sigma of 0.004 and sigma for terminal atoms of
0.08
C24 \\sim C29 \\sim C28 \\sim C27 \\sim C26 \\sim C25: within 1.7A with sigma
of 0.004 and sigma for terminal atoms of 0.08
C36 \\sim C41 \\sim C40 \\sim C39 \\sim C38 \\sim C37: within 1.7A with sigma
of 0.004 and sigma for terminal atoms of 0.08
C107 \\sim C108 \\sim C109 \\sim C104 \\sim C105 \\sim C106 \\sim S4: within
1.7A with sigma of 0.004 and sigma for terminal atoms of 0.08
C33 \\sim C34 \\sim C35 \\sim C30 \\sim C31 \\sim C32 \\sim C36 \\sim C41 \\sim
C40 \\sim C39 \\sim C38 \\sim C37 \\sim C42 \\sim C48 \\sim C47 \\sim C46 \\sim
C45 \\sim C44 \\sim C43 \\sim C49 \\sim C50 \\sim C51 \\sim C52 \\sim C53 \\sim
C54: within 1.7A with sigma of 0.004 and sigma for terminal atoms of 0.08
S2: within 1.7A with sigma of 0.004 and sigma for terminal atoms of 0.08
C74 \\sim C75 \\sim C76 \\sim C77 \\sim C78 \\sim C79: within 1.7A with sigma
of 0.004 and sigma for terminal atoms of 0.08
C11 \\sim C11 \\sim C12 \\sim C12 \\sim C13 \\sim C14 \\sim C14 \\sim C15 \\sim
C15 \\sim C16 \\sim C120: within 1.7A with sigma of 0.004 and sigma for
terminal atoms of 0.08
C4 \\sim C5 \\sim C6 \\sim C1 \\sim C2 \\sim C3 \\sim C7 \\sim C8 \\sim C9
\\sim C10: within 1.7A with sigma of 0.004 and sigma for terminal atoms of 0.008
C100 \\sim C101 \\sim C102 \\sim C103 \\sim C107 \\sim C108 \\sim C109 \\sim
C104 \\sim C105 \\sim C106 \\sim S4: within 1.7A with sigma of 0.004 and sigma
for terminal atoms of 0.08
C60 \\sim C55 \\sim C56 \\sim C57 \\sim C58 \\sim C59 \\sim C66 \\sim C65 \\sim
C64 \\sim C63 \\sim C62 \\sim C61: within 1.7A with sigma of 0.004 and sigma
for terminal atoms of 0.08
C90 \\sim C95 \\sim C94 \\sim C93 \\sim C92 \\sim C91 \\sim C96 \\sim C97 \\sim
C98 \\sim C99 \\sim S2: within 1.7A with sigma of 0.004 and sigma for terminal
atoms of 0.008
C81 \\sim C80 \\sim C85 \\sim C84 \\sim C83 \\sim C82 \\sim C86 \\sim C87 \\sim
C88 \\sim C89 \\sim S1: within 1.7A with sigma of 0.004 and sigma for terminal
atoms of 0.008
C110 \\sim C111 \\sim C112 \\sim C113 \\sim C114 \\sim C115 \\sim C116 \\sim
C116 \\sim C117 \\sim C118 \\sim C119 \\sim S3: within 1.7A with sigma of 0.004
and sigma for terminal atoms of 0.008
5. Others
 Fixed Sof: Ag2(0.5) Ag4(0.5) Ag4A(0.5) Ag5(0.8) Ag5A(0.2) Ag6(0.2) Ag6A(0.8)
 Ag8(0.5) Ag8A(0.5) Ag9(0.35) Ag9A(0.65) H16A(0.5) H16B(0.5) H16C(0.5)
 C116(0.5) H11C(0.5) H11D(0.5) H11E(0.5) H11G(0.5) H11H(0.5) H11J(0.5)
 H11K(0.5) Mo1(0.25) Mo2(0.5) Mo2A(0.5) S8(0.6) S8A(0.4)
6.a Riding coordinates:
 C8(H8A,H8B,H8C), C14(H14A,H14B,H14C), C16(H16A,H16B,H16C), C58(H58), C89(H89A,
 H89B,H89C), C98(H98A,H98B,H98C), C100(H10D,H10E,H10F), C112(H112), C114(H114),
 C116(H11C,H11D,H11E)
6.b Secondary CH2 refined with riding coordinates:
 C11(H11A,H11B), C17(H17A,H17B), C42(H42A,H42B), C67(H67A,H67B)
6.c Me refined with riding coordinates:
 C99(H99A,H99B,H99C), C117(H11F,H11G,H11H), C118(H11I,H11J,H11K)
6.d Aromatic/amide H refined with riding coordinates:
 C5(H5), C6(H6), C2(H2), C3(H3), C12(H12), C19(H19), C20(H20), C21(H21),
 C22(H22), C23(H23), C29(H29), C28(H28), C27(H27), C26(H26), C25(H25), C33(H33),
  C34(H34), C30(H30), C31(H31), C32(H32), C41(H41), C40(H40), C39(H39),
 C38(H38), C37(H37), C47(H47), C46(H46), C45(H45), C44(H44), C43(H43), C50(H50),
  C51(H51), C52(H52), C53(H53), C54(H54), C60(H60), C56(H56), C57(H57),
 C59(H59), C65(H65), C64(H64), C63(H63), C62(H62), C61(H61), C72(H72), C71(H71),
  C70(H70), C69(H69), C68(H68), C74(H74), C76(H76), C77(H77), C78(H78),
 C79(H79), C81(H81), C85(H85), C84(H84), C82(H82), C95(H95), C92(H92), C91(H91),
  C108(H108), C109(H109), C105(H105), C106(H106), C111(H111), C115(H115)
6.e Fitted hexagon refined as free rotating group:
 C4(C5,C6,C1,C2,C3), C18(C19,C20,C21,C22,C23), C24(C29,C28,C27,C26,C25),
 C33(C34,C35,C30,C31,C32), C36(C41,C40,C39,C38,C37), C48(C47,C46,C45,C44,C43),
 C60(C55,C56,C57,C58,C59), C66(C65,C64,C63,C62,C61), C73(C72,C71,C70,C69,C68),
 C74(C75,C76,C77,C78,C79), C81(C80,C85,C84,C83,C82), C90(C95,C94,C93,C92,C91),
 C107(C108,C109,C104,C105,C106)
6.f Idealised Me refined as rotating group:
 C9(H9A,H9B,H9C), C10(H10A,H10B,H10C), C87(H87A,H87B,H87C), C88(H88A,H88B,
 H88C), C96(H96A,H96B,H96C), C102(H10G,H10H,H10I), C103(H10J,H10K,H10L)
;
_olex2_submission_special_instructions 'No special instructions were received'

loop_
_space_group_symop_operation_xyz
'x, y, z'
'-x, y, -z'
'x+1/2, y+1/2, z'
'-x+1/2, y+1/2, -z'
'-x, -y, -z'
'x, -y, z'
'-x+1/2, -y+1/2, -z'
'x+1/2, -y+1/2, z'

loop_
_atom_site_label
_atom_site_type_symbol
_atom_site_fract_x
_atom_site_fract_y
_atom_site_fract_z
_atom_site_U_iso_or_equiv
_atom_site_adp_type
_atom_site_occupancy
_atom_site_site_symmetry_order
_atom_site_calc_flag
_atom_site_refinement_flags_posn
_atom_site_refinement_flags_adp
_atom_site_refinement_flags_occupancy
_atom_site_disorder_assembly
_atom_site_disorder_group
Ag1 Ag 0.47030(7) 0.5000 0.02321(10) 0.0455(5) Uani 1 2 d S T P . .
Ag2 Ag 0.50374(13) 0.51080(7) 0.17194(17) 0.0623(10) Uani 0.5 1 d . . . . .
Ag3 Ag 0.45516(7) 0.57631(6) 0.08882(9) 0.0742(6) Uani 1 1 d . . . . .
Ag4 Ag 0.54177(14) 0.60717(8) 0.18590(18) 0.0640(10) Uani 0.5 1 d . . . . .
Ag4A Ag 0.56145(14) 0.61516(10) 0.16756(19) 0.0722(10) Uani 0.5 1 d . . . . .
Ag5 Ag 0.58800(10) 0.54289(10) 0.26229(14) 0.1013(11) Uani 0.8 1 d . U . . .
Ag5A Ag 0.6111(4) 0.5412(4) 0.2531(6) 0.104(3) Uani 0.2 1 d . U . . .
Ag6 Ag 0.6757(3) 0.5431(2) 0.2072(6) 0.083(4) Uani 0.2 1 d . . . . .
Ag6A Ag 0.69243(11) 0.53962(8) 0.18568(16) 0.0937(11) Uani 0.8 1 d . . . . .
Ag7 Ag 0.63078(7) 0.54711(5) 0.04522(11) 0.0738(6) Uani 1 1 d . . . . .
Ag8 Ag 0.64460(12) 0.61702(9) 0.10233(15) 0.0564(8) Uani 0.5 1 d . . . . .
Ag8A Ag 0.62090(15) 0.61224(10) 0.1212(2) 0.0863(13) Uani 0.5 1 d . . . . .
Ag9 Ag 0.56148(16) 0.64434(13) -0.0239(2) 0.0613(13) Uani 0.35 1 d . . . . .
Ag9A Ag 0.53137(11) 0.63970(7) -0.02012(13) 0.0696(8) Uani 0.65 1 d . . . . .
Ag10 Ag 0.49186(6) 0.72206(4) -0.06706(7) 0.0545(4) Uani 1 1 d . . . . .
Ag11 Ag 0.40983(5) 0.69896(4) -0.20422(8) 0.0543(4) Uani 1 1 d . . . . .
Ag12 Ag 0.68926(5) 0.66263(4) 0.25278(7) 0.0458(4) Uani 1 1 d . . . . .
Ag13 Ag 0.74454(6) 0.59791(4) 0.33912(9) 0.0647(5) Uani 1 1 d . . . . .
Ag14 Ag 0.71823(7) 0.54198(4) 0.40830(8) 0.0662(5) Uani 1 1 d . . . . .
C4 C 0.4556(8) 0.5748(6) 0.3095(10) 0.132(5) Uani 1 1 d . U . . .
C5 C 0.4896(8) 0.5511(6) 0.3280(9) 0.131(5) Uani 1 1 d G U . . .
H5 H 0.5014 0.5374 0.3638 0.157 Uiso 1 1 calc R . . . .
C6 C 0.5063(8) 0.5475(6) 0.2941(10) 0.129(5) Uani 1 1 d G U . . .
H6 H 0.5295 0.5313 0.3068 0.155 Uiso 1 1 calc R . . . .
C1 C 0.4890(8) 0.5676(6) 0.2418(10) 0.127(5) Uani 1 1 d G U . . .
C2 C 0.4550(8) 0.5913(6) 0.2232(9) 0.130(5) Uani 1 1 d G U . . .
H2 H 0.4432 0.6050 0.1874 0.156 Uiso 1 1 calc R . . . .
C3 C 0.4383(8) 0.5949(6) 0.2571(11) 0.132(5) Uani 1 1 d G U . . .
H3 H 0.4151 0.6111 0.2444 0.159 Uiso 1 1 calc R . . . .
C7 C 0.4379(16) 0.5789(11) 0.347(2) 0.137(5) Uani 1 1 d . U . . .
C8 C 0.4281(12) 0.6115(7) 0.3536(16) 0.143(7) Uani 1 1 d D U . . .
H8A H 0.4535 0.6212 0.3930 0.215 Uiso 1 1 d R . . . .
H8B H 0.4013 0.6115 0.3525 0.215 Uiso 1 1 d R . . . .
H8C H 0.4225 0.6256 0.3196 0.215 Uiso 1 1 d R . . . .
C9 C 0.4730(14) 0.5645(9) 0.4144(17) 0.150(7) Uani 1 1 d D U . . .
H9A H 0.4680 0.5397 0.4152 0.224 Uiso 1 1 calc GR . . . .
H9B H 0.4693 0.5767 0.4429 0.224 Uiso 1 1 calc GR . . . .
H9C H 0.5035 0.5683 0.4271 0.224 Uiso 1 1 calc GR . . . .
C10 C 0.4007(15) 0.5547(8) 0.325(2) 0.149(7) Uani 1 1 d D U . . .
H10A H 0.3817 0.5537 0.2795 0.224 Uiso 1 1 calc GR . . . .
H10B H 0.3828 0.5628 0.3380 0.224 Uiso 1 1 calc GR . . . .
H10C H 0.4127 0.5317 0.3417 0.224 Uiso 1 1 calc GR . . . .
C11 C 0.6296(17) 0.5330(12) 0.4123(19) 0.169(9) Uani 1 1 d . U . . .
H11A H 0.6589 0.5446 0.4317 0.203 Uiso 1 1 calc R . . . .
H11B H 0.6062 0.5479 0.3781 0.203 Uiso 1 1 calc R . . . .
C12 C 0.6210(17) 0.5299(14) 0.457(2) 0.175(9) Uani 1 1 d . U . . .
H12 H 0.6145 0.5505 0.4695 0.211 Uiso 1 1 calc R . . . .
C13 C 0.622(2) 0.5000 0.484(2) 0.183(9) Uani 1 2 d DS TU P . .
C14 C 0.5801(14) 0.53037(13) 0.5271(19) 0.198(10) Uani 1 1 d D U . . .
H14A H 0.6028 0.5475 0.5551 0.297 Uiso 1 1 d R . . . .
H14B H 0.5611 0.5253 0.5402 0.297 Uiso 1 1 d R . . . .
H14C H 0.5615 0.5395 0.4850 0.297 Uiso 1 1 d R . . . .
C15 C 0.6029(13) 0.5000 0.5221(18) 0.192(9) Uani 1 2 d DS TU P . .
C16 C 0.6482(14) 0.5000 0.5878(17) 0.193(10) Uani 1 2 d DS TU P . .
H16A H 0.6601 0.5236 0.5984 0.289 Uiso 0.5 1 d R . . A -1
H16B H 0.6688 0.4851 0.5863 0.289 Uiso 0.5 1 d R . . A -1
H16C H 0.6452 0.4913 0.6191 0.289 Uiso 0.5 1 d R . . A -1
C17 C 0.7446(17) 0.5000 0.546(2) 0.115(16) Uiso 1 2 d S T P . .
H17A H 0.7652 0.5000 0.5916 0.138 Uiso 1 2 calc RS T P . .
H17B H 0.7135 0.5000 0.5330 0.138 Uiso 1 2 calc RS T P . .
C18 C 0.7363(7) 0.5734(6) 0.5450(11) 0.091(8) Uiso 1 1 d . . . . .
C19 C 0.7425(8) 0.5700(7) 0.6007(11) 0.168(18) Uiso 1 1 d G . . . .
H19 H 0.7585 0.5507 0.6267 0.201 Uiso 1 1 calc R . . . .
C20 C 0.7253(10) 0.5947(9) 0.6186(11) 0.145(15) Uiso 1 1 d G . . . .
H20 H 0.7296 0.5923 0.6567 0.174 Uiso 1 1 calc R . . . .
C21 C 0.7019(10) 0.6229(7) 0.5807(15) 0.19(2) Uiso 1 1 d G . . . .
H21 H 0.6901 0.6398 0.5929 0.227 Uiso 1 1 calc R . . . .
C22 C 0.6956(9) 0.6264(6) 0.5249(14) 0.20(2) Uiso 1 1 d G . . . .
H22 H 0.6796 0.6457 0.4989 0.235 Uiso 1 1 calc R . . . .
C23 C 0.7128(8) 0.6016(7) 0.5070(9) 0.105(10) Uiso 1 1 d G . . . .
H23 H 0.7085 0.6040 0.4689 0.126 Uiso 1 1 calc R . . . .
C24 C 0.8115(10) 0.5494(10) 0.560(2) 0.222(12) Uiso 1 1 d . U . . .
C29 C 0.8334(17) 0.5482(10) 0.5332(14) 0.223(12) Uiso 1 1 d G U . . .
H29 H 0.8165 0.5481 0.4895 0.268 Uiso 1 1 calc R . . . .
C28 C 0.8800(17) 0.5473(10) 0.570(2) 0.225(12) Uiso 1 1 d G U . . .
H28 H 0.8949 0.5465 0.5513 0.270 Uiso 1 1 calc R . . . .
C27 C 0.9047(10) 0.5475(10) 0.634(2) 0.224(12) Uiso 1 1 d G U . . .
H27 H 0.9365 0.5469 0.6590 0.269 Uiso 1 1 calc R . . . .
C26 C 0.8828(17) 0.5487(10) 0.6611(14) 0.224(12) Uiso 1 1 d G U . . .
H26 H 0.8996 0.5488 0.7048 0.269 Uiso 1 1 calc R . . . .
C25 C 0.8362(17) 0.5496(10) 0.624(2) 0.223(12) Uiso 1 1 d G U . . .
H25 H 0.8212 0.5504 0.6429 0.267 Uiso 1 1 calc R . . . .
C33 C 0.7942(8) 0.6567(7) 0.5333(12) 0.137(6) Uiso 1 1 d . U . . .
H33 H 0.7778 0.6478 0.5471 0.165 Uiso 1 1 calc R . . . .
C34 C 0.7896(8) 0.6416(6) 0.4832(12) 0.135(6) Uiso 1 1 d G U . . .
H34 H 0.7700 0.6224 0.4627 0.162 Uiso 1 1 calc R . . . .
C35 C 0.8135(9) 0.6546(7) 0.4630(10) 0.132(6) Uiso 1 1 d G U . . .
C30 C 0.8420(8) 0.6826(7) 0.4929(12) 0.133(6) Uiso 1 1 d G U . . .
H30 H 0.8584 0.6915 0.4791 0.159 Uiso 1 1 calc R . . . .
C31 C 0.8467(8) 0.6977(6) 0.5430(12) 0.134(6) Uiso 1 1 d G U . . .
H31 H 0.8662 0.7169 0.5635 0.160 Uiso 1 1 calc R . . . .
C32 C 0.8228(9) 0.6847(7) 0.5633(10) 0.136(6) Uiso 1 1 d G U . . .
H32 H 0.8259 0.6951 0.5975 0.163 Uiso 1 1 calc R . . . .
C36 C 0.8625(17) 0.612(2) 0.435(2) 0.279(15) Uiso 1 1 d . U . . .
C41 C 0.8629(17) 0.5767(19) 0.428(2) 0.278(15) Uiso 1 1 d G U . . .
H41 H 0.8355 0.5641 0.4048 0.334 Uiso 1 1 calc R . . . .
C40 C 0.903(3) 0.5595(10) 0.454(3) 0.279(15) Uiso 1 1 d G U . . .
H40 H 0.9036 0.5352 0.4489 0.335 Uiso 1 1 calc R . . . .
C39 C 0.9434(17) 0.5779(19) 0.487(2) 0.280(15) Uiso 1 1 d G U . . .
H39 H 0.9710 0.5662 0.5050 0.336 Uiso 1 1 calc R . . . .
C38 C 0.9430(17) 0.6135(18) 0.494(2) 0.281(15) Uiso 1 1 d G U . . .
H38 H 0.9704 0.6260 0.5169 0.337 Uiso 1 1 calc R . . . .
C37 C 0.903(3) 0.6307(10) 0.468(3) 0.280(15) Uiso 1 1 d G U . . .
H37 H 0.9023 0.6550 0.4728 0.336 Uiso 1 1 calc R . . . .
C42 C 0.8080(8) 0.6698(7) 0.3517(15) 0.090(9) Uani 1 1 d . U . . .
H42A H 0.8334 0.6855 0.3799 0.108 Uiso 1 1 calc R . . . .
H42B H 0.8129 0.6598 0.3226 0.108 Uiso 1 1 calc R . . . .
C48 C 0.7598(7) 0.7262(4) 0.3606(8) 0.099(5) Uani 1 1 d . U . . .
C47 C 0.7327(6) 0.7219(4) 0.3796(8) 0.101(5) Uani 1 1 d G U . . .
H47 H 0.7122 0.7031 0.3641 0.121 Uiso 1 1 calc R . . . .
C46 C 0.7356(7) 0.7451(5) 0.4211(9) 0.105(5) Uani 1 1 d G U . . .
H46 H 0.7171 0.7421 0.4341 0.126 Uiso 1 1 calc R . . . .
C45 C 0.7656(7) 0.7725(4) 0.4437(8) 0.106(5) Uani 1 1 d G U . . .
H45 H 0.7676 0.7884 0.4720 0.128 Uiso 1 1 calc R . . . .
C44 C 0.7927(6) 0.7769(4) 0.4247(8) 0.105(5) Uani 1 1 d G U . . .
H44 H 0.8132 0.7956 0.4401 0.126 Uiso 1 1 calc R . . . .
C43 C 0.7897(7) 0.7537(5) 0.3831(9) 0.102(5) Uani 1 1 d G U . . .
H43 H 0.8082 0.7567 0.3702 0.123 Uiso 1 1 calc R . . . .
C49 C 0.7657(12) 0.7219(9) 0.260(2) 0.130(6) Uani 1 1 d . U . . .
C50 C 0.8015(12) 0.7248(9) 0.263(2) 0.133(6) Uani 1 1 d . U . . .
H50 H 0.8258 0.7093 0.2884 0.160 Uiso 1 1 calc R . . . .
C51 C 0.8048(13) 0.7487(10) 0.231(2) 0.137(6) Uani 1 1 d . U . . .
H51 H 0.8340 0.7526 0.2423 0.165 Uiso 1 1 calc R . . . .
C52 C 0.7734(13) 0.7672(10) 0.188(2) 0.138(6) Uani 1 1 d . U . . .
H52 H 0.7762 0.7797 0.1601 0.166 Uiso 1 1 calc R . . . .
C53 C 0.7379(13) 0.7675(10) 0.184(2) 0.135(6) Uani 1 1 d . U . . .
H53 H 0.7161 0.7852 0.1619 0.162 Uiso 1 1 calc R . . . .
C54 C 0.7306(13) 0.7397(9) 0.216(2) 0.132(6) Uani 1 1 d . U . . .
H54 H 0.7015 0.7351 0.2046 0.158 Uiso 1 1 calc R . . . .
C60 C 0.5898(9) 0.7761(7) -0.0121(12) 0.137(6) Uiso 1 1 d . U . . .
H60 H 0.5802 0.7667 0.0105 0.164 Uiso 1 1 calc R . . . .
C55 C 0.5585(6) 0.7848(7) -0.0739(13) 0.132(6) Uiso 1 1 d G U . . .
C56 C 0.5725(8) 0.7985(7) -0.1071(9) 0.134(6) Uiso 1 1 d G U . . .
H56 H 0.5511 0.8044 -0.1494 0.161 Uiso 1 1 calc R . . . .
C57 C 0.6180(9) 0.8035(7) -0.0785(11) 0.136(6) Uiso 1 1 d G U . . .
H57 H 0.6276 0.8129 -0.1012 0.163 Uiso 1 1 calc R . . . .
C58 C 0.6494(6) 0.7948(7) -0.0167(11) 0.127(6) Uani 1 1 d G U . . .
H58 H 0.6804 0.7982 0.0028 0.152 Uiso 1 1 d R . . . .
C59 C 0.6353(8) 0.7811(7) 0.0165(9) 0.144(6) Uiso 1 1 d G U . . .
H59 H 0.6567 0.7751 0.0587 0.173 Uiso 1 1 calc R . . . .
C66 C 0.4776(10) 0.8104(4) -0.1079(16) 0.154(7) Uani 1 1 d . U . . .
C65 C 0.4482(10) 0.8066(4) -0.0927(15) 0.154(7) Uani 1 1 d G U . . .
H65 H 0.4418 0.7842 -0.0853 0.185 Uiso 1 1 calc R . . . .
C64 C 0.4281(9) 0.8355(5) -0.0882(15) 0.157(7) Uani 1 1 d G U . . .
H64 H 0.4080 0.8329 -0.0779 0.188 Uiso 1 1 calc R . . . .
C63 C 0.4375(10) 0.8683(4) -0.0990(15) 0.156(7) Uani 1 1 d G U . . .
H63 H 0.4238 0.8880 -0.0960 0.188 Uiso 1 1 calc R . . . .
C62 C 0.4669(10) 0.8721(4) -0.1142(15) 0.156(7) Uani 1 1 d G U . . .
H62 H 0.4732 0.8945 -0.1215 0.187 Uiso 1 1 calc R . . . .
C61 C 0.4869(10) 0.8432(5) -0.1186(15) 0.153(7) Uani 1 1 d G U . . .
H61 H 0.5070 0.8458 -0.1290 0.184 Uiso 1 1 calc R . . . .
C67 C 0.4812(8) 0.7670(6) -0.1892(10) 0.064(6) Uani 1 1 d . . . . .
H67A H 0.5018 0.7516 -0.1907 0.077 Uiso 1 1 calc R . . . .
H67B H 0.4819 0.7899 -0.2048 0.077 Uiso 1 1 calc R . . . .
C73 C 0.3874(6) 0.7855(4) -0.2599(10) 0.101(5) Uani 1 1 d . U . . .
C72 C 0.3495(7) 0.7791(4) -0.2628(10) 0.104(5) Uani 1 1 d G U . . .
H72 H 0.3444 0.7566 -0.2539 0.125 Uiso 1 1 calc R . . . .
C71 C 0.3189(6) 0.8054(5) -0.2788(10) 0.106(5) Uani 1 1 d G U . . .
H71 H 0.2930 0.8010 -0.2809 0.127 Uiso 1 1 calc R . . . .
C70 C 0.3263(6) 0.8383(4) -0.2919(9) 0.107(5) Uani 1 1 d G U . . .
H70 H 0.3055 0.8563 -0.3028 0.128 Uiso 1 1 calc R . . . .
C69 C 0.3643(7) 0.8448(3) -0.2889(9) 0.105(5) Uani 1 1 d G U . . .
H69 H 0.3693 0.8672 -0.2978 0.126 Uiso 1 1 calc R . . . .
C68 C 0.3948(6) 0.8184(5) -0.2729(10) 0.103(5) Uani 1 1 d G U . . .
H68 H 0.4207 0.8228 -0.2709 0.124 Uiso 1 1 calc R . . . .
C74 C 0.4448(6) 0.7575(4) -0.3250(7) 0.102(5) Uani 1 1 d . U . . .
H74 H 0.4659 0.7745 -0.2979 0.122 Uiso 1 1 calc R . . . .
C75 C 0.4186(7) 0.7410(5) -0.3114(7) 0.097(5) Uani 1 1 d G U . . .
C76 C 0.3877(7) 0.7160(5) -0.3511(9) 0.099(5) Uani 1 1 d G U . . .
H76 H 0.3698 0.7047 -0.3418 0.119 Uiso 1 1 calc R . . . .
C77 C 0.3830(6) 0.7074(4) -0.4046(7) 0.103(5) Uani 1 1 d G U . . .
H77 H 0.3619 0.6904 -0.4318 0.123 Uiso 1 1 calc R . . . .
C78 C 0.4092(7) 0.7239(5) -0.4183(7) 0.104(5) Uani 1 1 d G U . . .
H78 H 0.4060 0.7181 -0.4548 0.124 Uiso 1 1 calc R . . . .
C79 C 0.4401(7) 0.7489(5) -0.3785(9) 0.103(5) Uani 1 1 d G U . . .
H79 H 0.4580 0.7602 -0.3879 0.124 Uiso 1 1 calc R . . . .
C81 C 0.5599(8) 0.6891(7) -0.1041(9) 0.130(5) Uani 1 1 d . U . . .
H81 H 0.5711 0.6891 -0.0620 0.156 Uiso 1 1 calc R . . . .
C80 C 0.5178(7) 0.6755(6) -0.1490(12) 0.125(5) Uani 1 1 d G U . . .
C85 C 0.5014(6) 0.6755(6) -0.2106(11) 0.125(5) Uani 1 1 d G U . . .
H85 H 0.4726 0.6662 -0.2413 0.150 Uiso 1 1 calc R . . . .
C84 C 0.5273(6) 0.6891(6) -0.2272(8) 0.132(5) Uani 1 1 d DG U . . .
H84 H 0.5162 0.6891 -0.2693 0.158 Uiso 1 1 calc R . . . .
C83 C 0.5695(5) 0.7027(4) -0.1823(8) 0.135(5) Uani 1 1 d DG U . . .
C82 C 0.5858(6) 0.7027(6) -0.1207(8) 0.134(5) Uani 1 1 d DG U . . .
H82 H 0.6147 0.7119 -0.0900 0.161 Uiso 1 1 calc R . . . .
C86 C 0.5952(7) 0.7163(6) -0.2001(9) 0.146(5) Uiso 1 1 d D U . . .
C87 C 0.5781(11) 0.7476(7) -0.2438(14) 0.143(8) Uiso 1 1 d D U . . .
H87A H 0.5621 0.7395 -0.2864 0.215 Uiso 1 1 calc GR . . . .
H87B H 0.6035 0.7620 -0.2327 0.215 Uiso 1 1 calc GR . . . .
H87C H 0.5576 0.7612 -0.2401 0.215 Uiso 1 1 calc GR . . . .
C88 C 0.6382(7) 0.7313(8) -0.1423(11) 0.167(9) Uiso 1 1 d D U . . .
H88A H 0.6528 0.7464 -0.1544 0.251 Uiso 1 1 calc GR . . . .
H88B H 0.6585 0.7124 -0.1165 0.251 Uiso 1 1 calc GR . . . .
H88C H 0.6307 0.7447 -0.1188 0.251 Uiso 1 1 calc GR . . . .
C89 C 0.6153(11) 0.6944(7) -0.2255(15) 0.142(8) Uiso 1 1 d D U . . .
H89A H 0.6187 0.6704 -0.2117 0.212 Uiso 1 1 d R . . . .
H89B H 0.6447 0.7037 -0.2104 0.212 Uiso 1 1 d R . . . .
H89C H 0.5952 0.6952 -0.2707 0.212 Uiso 1 1 d R . . . .
C90 C 0.6516(13) 0.6100(8) -0.0204(19) 0.186(8) Uiso 1 1 d . U . . .
C95 C 0.6349(9) 0.6210(9) -0.0795(17) 0.188(8) Uiso 1 1 d G U . . .
H95 H 0.6042 0.6273 -0.1079 0.226 Uiso 1 1 calc R . . . .
C94 C 0.6632(15) 0.6230(8) -0.0969(13) 0.189(8) Uiso 1 1 d G U . . .
C93 C 0.7081(13) 0.6139(6) -0.055(2) 0.190(8) Uiso 1 1 d G U . . .
C92 C 0.7247(9) 0.6028(8) 0.0038(17) 0.191(8) Uiso 1 1 d G U . . .
H92 H 0.7554 0.5966 0.0322 0.229 Uiso 1 1 calc R . . . .
C91 C 0.6965(14) 0.6009(9) 0.0212(13) 0.190(8) Uiso 1 1 d G U . . .
H91 H 0.7079 0.5933 0.0615 0.228 Uiso 1 1 calc R . . . .
C96 C 0.7510(14) 0.6515(8) -0.086(2) 0.190(10) Uiso 1 1 d D U . . .
H96A H 0.7337 0.6726 -0.0939 0.285 Uiso 1 1 calc GR . . . .
H96B H 0.7577 0.6497 -0.1157 0.285 Uiso 1 1 calc GR . . . .
H96C H 0.7791 0.6523 -0.0439 0.285 Uiso 1 1 calc GR . . . .
C97 C 0.7235(11) 0.6197(9) -0.0924(16) 0.194(8) Uiso 1 1 d D U . . .
C98 C 0.7582(14) 0.5910(9) -0.074(2) 0.203(10) Uiso 1 1 d D U . . .
H98A H 0.7470 0.5688 -0.0713 0.304 Uiso 1 1 d R . . . .
H98B H 0.7863 0.5967 -0.0343 0.304 Uiso 1 1 d R . . . .
H98C H 0.7635 0.5893 -0.1056 0.304 Uiso 1 1 d R . . . .
C99 C 0.6940(12) 0.6154(11) -0.1635(15) 0.199(10) Uiso 1 1 d D U . . .
H99A H 0.7118 0.6208 -0.1782 0.298 Uiso 1 1 calc R . . . .
H99B H 0.6832 0.5915 -0.1744 0.298 Uiso 1 1 calc R . . . .
H99C H 0.6683 0.6311 -0.1828 0.298 Uiso 1 1 calc R . . . .
C100 C 0.8563(13) 0.6350(17) 0.1745(15) 0.34(4) Uiso 1 1 d D U . . .
H10D H 0.8563 0.6128 0.1572 0.510 Uiso 1 1 d R . . . .
H10E H 0.8797 0.6499 0.1798 0.510 Uiso 1 1 d R . . . .
H10F H 0.8270 0.6461 0.1464 0.510 Uiso 1 1 d R . . . .
C101 C 0.8654(8) 0.6293(8) 0.2353(13) 0.212(10) Uiso 1 1 d D U . . .
C102 C 0.8973(12) 0.5997(10) 0.264(3) 0.36(4) Uiso 1 1 d D U . . .
H10G H 0.8807 0.5783 0.2571 0.538 Uiso 1 1 calc GR . . . .
H10H H 0.9189 0.6037 0.3088 0.538 Uiso 1 1 calc GR . . . .
H10I H 0.9133 0.5976 0.2460 0.538 Uiso 1 1 calc GR . . . .
C103 C 0.8900(12) 0.6599(10) 0.274(2) 0.22(2) Uiso 1 1 d D U . . .
H10J H 0.9122 0.6669 0.2671 0.332 Uiso 1 1 calc GR . . . .
H10K H 0.9053 0.6542 0.3172 0.332 Uiso 1 1 calc GR . . . .
H10L H 0.8688 0.6789 0.2618 0.332 Uiso 1 1 calc GR . . . .
C107 C 0.7481(9) 0.6099(10) 0.2171(15) 0.202(10) Uiso 1 1 d . U . . .
C108 C 0.7497(8) 0.6372(9) 0.1852(15) 0.204(10) Uiso 1 1 d G U . . .
H108 H 0.7241 0.6514 0.1592 0.245 Uiso 1 1 calc R . . . .
C109 C 0.7889(9) 0.6437(7) 0.1913(13) 0.207(10) Uiso 1 1 d DG U . . .
H109 H 0.7900 0.6623 0.1695 0.248 Uiso 1 1 calc R . . . .
C104 C 0.8264(7) 0.6229(6) 0.2293(9) 0.209(10) Uiso 1 1 d DG U . . .
C105 C 0.8247(9) 0.5955(7) 0.2612(13) 0.206(10) Uiso 1 1 d DG U . . .
H105 H 0.8503 0.5813 0.2871 0.247 Uiso 1 1 calc R . . . .
C106 C 0.7855(11) 0.5890(8) 0.2551(16) 0.202(10) Uiso 1 1 d G U . . .
H106 H 0.7844 0.5704 0.2769 0.242 Uiso 1 1 calc R . . . .
C110 C 0.7308(13) 0.5000 0.103(2) 0.176(9) Uani 1 2 d DS TU P . .
C111 C 0.7242(15) 0.5000 0.0469(18) 0.177(9) Uani 1 2 d DS TU P . .
H111 H 0.6947 0.5000 0.0093 0.212 Uiso 1 2 calc RS T P . .
C112 C 0.7615(15) 0.5000 0.0462(18) 0.177(9) Uani 1 2 d DS TU P . .
H112 H 0.7574 0.5000 0.0080 0.212 Uiso 1 2 d RS T P . .
C113 C 0.8034(13) 0.5000 0.100(2) 0.175(9) Uani 1 2 d DS TU P B .
C114 C 0.8092(10) 0.5000 0.1544(18) 0.176(9) Uani 1 2 d DS TU P . .
H114 H 0.8387 0.5000 0.1922 0.212 Uiso 1 2 d RS T P . .
C115 C 0.7733(13) 0.5000 0.1553(18) 0.177(9) Uani 1 2 d DS TU P . .
H115 H 0.7783 0.5000 0.1941 0.212 Uiso 1 2 calc RS T P . .
C116 C 0.854(2) 0.5357(9) 0.091(4) 0.166(11) Uani 0.5 1 d D U . B 2
H11C H 0.8821 0.5341 0.0960 0.249 Uiso 0.5 1 d DR . . B 2
H11D H 0.8291 0.5394 0.0468 0.249 Uiso 0.5 1 d R . . B 2
H11E H 0.8550 0.5551 0.1148 0.249 Uiso 0.5 1 d R . . B 2
C117 C 0.8299(18) 0.5000 0.038(2) 0.182(11) Uani 1 2 d DS TU P B 1
H11F H 0.8574 0.5000 0.0408 0.273 Uiso 1 2 calc DRS T P B 1
H11G H 0.8122 0.4793 0.0158 0.273 Uiso 0.5 1 calc R . . B 1
H11H H 0.8122 0.5207 0.0158 0.273 Uiso 0.5 1 calc R . . B 1
C118 C 0.8884(15) 0.5000 0.168(2) 0.181(11) Uani 1 2 d DS TU P B 1
H11I H 0.9125 0.5000 0.1638 0.272 Uiso 1 2 calc RS T P B 1
H11J H 0.8909 0.5207 0.1913 0.272 Uiso 0.5 1 calc R . . B 1
H11K H 0.8909 0.4793 0.1913 0.272 Uiso 0.5 1 calc R . . B 1
C119 C 0.8424(16) 0.5000 0.104(2) 0.175(9) Uani 1 2 d DS TU P . .
C120 C 0.630(2) 0.5000 0.387(3) 0.166(9) Uani 1 2 d S TU P . .
Mo1 Mo 0.5000 0.58641(12) 0.0000 0.0410(10) Uani 0.5 2 d S T P . .
Mo2 Mo 0.55811(10) 0.56924(7) 0.09028(14) 0.0329(7) Uani 0.5 1 d . . . . .
Mo2A Mo 0.58974(10) 0.52638(7) 0.14436(15) 0.0356(7) Uani 0.5 1 d . . . . .
Mo3 Mo 0.76845(10) 0.5000 0.34219(14) 0.0618(7) Uani 1 2 d S T P . .
Mo4 Mo 0.64833(7) 0.62388(5) 0.32899(9) 0.0583(5) Uani 1 1 d . . . . .
Mo5 Mo 0.60939(7) 0.70210(5) 0.09507(10) 0.0647(6) Uani 1 1 d . . . . .
O1 O 0.8242(9) 0.5000 0.3976(15) 0.125(12) Uani 1 2 d S T P . .
O2 O 0.7565(7) 0.5000 0.2683(9) 0.069(6) Uani 1 2 d S T P . .
O3 O 0.7461(6) 0.5372(4) 0.3528(9) 0.081(5) Uani 1 1 d . . . . .
O4 O 0.6831(5) 0.5886(4) 0.3401(7) 0.070(4) Uani 1 1 d . . . . .
O5 O 0.6358(6) 0.6508(5) 0.2674(8) 0.082(5) Uiso 1 1 d . . . . .
O6 O 0.5995(7) 0.6052(5) 0.3101(11) 0.105(7) Uani 1 1 d . . . . .
O7 O 0.6708(9) 0.6480(8) 0.3897(13) 0.149(10) Uiso 1 1 d . . . . .
O8 O 0.6208(6) 0.6765(5) 0.1609(7) 0.090(6) Uani 1 1 d . . . . .
O9 O 0.6269(7) 0.7427(5) 0.1152(11) 0.111(7) Uani 1 1 d . . . . .
O10 O 0.6358(7) 0.6805(6) 0.0672(10) 0.111(7) Uiso 1 1 d . . . . .
O11 O 0.5517(7) 0.7002(4) 0.0384(8) 0.088(6) Uani 1 1 d . . . . .
O12 O 0.5557(6) 0.6121(4) 0.0546(7) 0.069(4) Uani 1 1 d . . . . .
O13 O 0.5004(4) 0.5615(3) -0.0539(6) 0.042(3) Uani 1 1 d . . . . .
O14 O 0.5808(4) 0.5370(3) 0.0743(6) 0.045(3) Uani 1 1 d . . . . .
O15 O 0.5923(5) 0.5679(4) 0.1776(7) 0.062(4) Uani 1 1 d . . . . .
O16 O 0.5457(6) 0.5000 0.1297(8) 0.042(4) Uani 1 2 d S T P . .
O17 O 0.6404(7) 0.5000 0.1934(11) 0.075(7) Uani 1 2 d S T P . .
P1 P 0.4231(2) 0.74919(14) -0.2415(3) 0.0570(14) Uani 1 1 d . . . . .
P2 P 0.5018(2) 0.77143(14) -0.1098(3) 0.0625(16) Uani 1 1 d . . . . .
P3 P 0.7570(2) 0.69506(15) 0.3083(3) 0.0606(15) Uani 1 1 d . . . . .
P4 P 0.8083(2) 0.6347(2) 0.3974(5) 0.103(3) Uani 1 1 d . . . . .
P5 P 0.7539(3) 0.53979(18) 0.5165(3) 0.094(3) Uani 1 1 d . . . . .
S1 S 0.48709(17) 0.66209(12) -0.1232(2) 0.0484(12) Uani 1 1 d . U . . .
S2 S 0.6129(2) 0.60403(17) -0.0038(3) 0.0757(18) Uani 1 1 d . U . . .
S3 S 0.6837(3) 0.5000 0.1076(4) 0.068(2) Uani 1 2 d S TU P . .
S4 S 0.69725(19) 0.60086(13) 0.2127(3) 0.0540(13) Uani 1 1 d . U . . .
S5 S 0.6614(2) 0.54898(14) 0.2570(3) 0.0657(16) Uani 1 1 d . . . . .
S6 S 0.6445(3) 0.5000 0.3344(3) 0.0473(16) Uani 1 2 d S T P . .
S7 S 0.41758(19) 0.5000 0.0593(3) 0.0302(12) Uani 1 2 d S T P . .
S8 S 0.5068(4) 0.5530(3) 0.1949(5) 0.061(3) Uani 0.6 1 d . . . . .
S8A S 0.5129(6) 0.5734(4) 0.2011(8) 0.057(4) Uani 0.4 1 d . . . . .

loop_
_atom_site_aniso_label
_atom_site_aniso_U_11
_atom_site_aniso_U_22
_atom_site_aniso_U_33
_atom_site_aniso_U_23
_atom_site_aniso_U_13
_atom_site_aniso_U_12
Ag1 0.0608(13) 0.0402(11) 0.0509(12) 0.000 0.0417(11) 0.000
Ag2 0.099(2) 0.048(2) 0.084(2) -0.0135(14) 0.079(2) -0.0141(15)
Ag3 0.0933(13) 0.0898(14) 0.0749(12) 0.0183(10) 0.0693(12) 0.0273(11)
Ag4 0.108(3) 0.0407(17) 0.088(3) 0.0141(17) 0.082(3) 0.0220(18)
Ag4A 0.085(3) 0.049(2) 0.080(3) 0.0033(19) 0.048(2) 0.0118(19)
Ag5 0.0812(18) 0.146(3) 0.0931(19) 0.0706(19) 0.0612(16) 0.0372(18)
Ag5A 0.091(4) 0.130(4) 0.090(4) 0.067(4) 0.054(3) 0.038(4)
Ag6 0.058(6) 0.032(5) 0.097(8) 0.018(5) 0.015(6) 0.001(4)
Ag6A 0.103(2) 0.086(2) 0.127(3) -0.0632(19) 0.087(2) -0.0428(17)
Ag7 0.0882(13) 0.0609(11) 0.1186(16) -0.0034(11) 0.0867(13) -0.0050(10)
Ag8 0.071(2) 0.0524(19) 0.0505(18) -0.0087(15) 0.0392(18) -0.0120(17)
Ag8A 0.081(3) 0.053(2) 0.078(3) 0.008(2) 0.022(2) -0.009(2)
Ag9 0.057(3) 0.059(3) 0.068(3) 0.027(2) 0.038(3) -0.006(2)
Ag9A 0.092(2) 0.0533(16) 0.0584(16) 0.0125(13) 0.0425(16) 0.0175(15)
Ag10 0.0670(10) 0.0384(8) 0.0524(9) 0.0029(7) 0.0328(8) 0.0017(7)
Ag11 0.0574(9) 0.0403(8) 0.0614(10) 0.0005(7) 0.0336(8) -0.0042(7)
Ag12 0.0519(8) 0.0368(8) 0.0531(9) 0.0007(7) 0.0339(7) 0.0004(7)
Ag13 0.0638(10) 0.0378(9) 0.0875(13) 0.0066(8) 0.0427(10) -0.0029(8)
Ag14 0.0931(13) 0.0441(9) 0.0503(9) 0.0063(8) 0.0371(9) -0.0005(9)
C4 0.222(13) 0.121(10) 0.172(10) 0.012(8) 0.182(11) 0.023(9)
C5 0.221(13) 0.121(10) 0.171(11) 0.014(8) 0.182(11) 0.023(9)
C6 0.220(13) 0.120(10) 0.170(11) 0.014(8) 0.183(11) 0.024(9)
C1 0.219(13) 0.119(10) 0.169(11) 0.014(9) 0.183(11) 0.023(9)
C2 0.220(13) 0.119(10) 0.171(11) 0.013(9) 0.180(11) 0.024(9)
C3 0.221(13) 0.120(10) 0.171(11) 0.013(8) 0.180(11) 0.023(9)
C7 0.224(13) 0.125(10) 0.176(11) 0.010(9) 0.180(11) 0.023(9)
C8 0.227(15) 0.130(12) 0.182(12) 0.001(11) 0.181(12) 0.029(11)
C9 0.231(15) 0.131(12) 0.179(13) 0.007(11) 0.172(12) 0.021(11)
C10 0.228(15) 0.134(12) 0.183(12) 0.010(11) 0.175(12) 0.022(11)
C11 0.26(2) 0.22(2) 0.155(15) -0.001(3) 0.187(15) 0.001(3)
C12 0.26(2) 0.22(2) 0.157(15) -0.002(3) 0.184(15) 0.001(3)
C13 0.26(2) 0.22(2) 0.160(15) 0.000 0.179(16) 0.000
C14 0.27(2) 0.23(2) 0.168(16) 0.001(4) 0.169(16) 0.000(4)
C15 0.27(2) 0.22(2) 0.164(16) 0.000 0.173(16) 0.000
C16 0.27(2) 0.23(2) 0.165(16) 0.000 0.172(16) 0.000
C42 0.065(15) 0.062(16) 0.14(3) 0.010(16) 0.058(17) -0.023(13)
C48 0.145(12) 0.055(7) 0.076(8) -0.017(6) 0.054(8) -0.035(7)
C47 0.147(12) 0.057(7) 0.076(8) -0.018(6) 0.054(8) -0.034(7)
C46 0.148(12) 0.059(7) 0.078(8) -0.019(6) 0.052(8) -0.033(7)
C45 0.149(12) 0.058(7) 0.078(8) -0.019(6) 0.050(8) -0.032(8)
C44 0.148(12) 0.057(7) 0.077(8) -0.018(6) 0.050(8) -0.034(8)
C43 0.146(12) 0.056(7) 0.077(8) -0.017(6) 0.052(8) -0.035(7)
C49 0.134(12) 0.117(12) 0.204(16) 0.078(11) 0.137(12) 0.013(9)
C50 0.135(12) 0.119(12) 0.206(16) 0.076(11) 0.135(12) 0.015(9)
C51 0.138(12) 0.121(12) 0.208(16) 0.075(11) 0.132(12) 0.016(9)
C52 0.138(12) 0.121(12) 0.208(16) 0.076(11) 0.132(12) 0.016(9)
C53 0.137(12) 0.121(12) 0.206(16) 0.077(11) 0.134(12) 0.016(9)
C54 0.135(12) 0.119(12) 0.204(16) 0.077(11) 0.136(12) 0.015(9)
C58 0.141(6) 0.140(6) 0.142(6) 0.055(3) 0.108(5) 0.038(3)
C66 0.261(18) 0.055(8) 0.260(17) 0.024(11) 0.218(15) 0.024(11)
C65 0.262(18) 0.057(8) 0.260(17) 0.024(11) 0.219(15) 0.025(11)
C64 0.263(18) 0.058(8) 0.261(17) 0.023(11) 0.217(15) 0.025(11)
C63 0.264(18) 0.057(8) 0.261(17) 0.022(11) 0.217(15) 0.025(11)
C62 0.263(18) 0.056(8) 0.261(17) 0.023(11) 0.217(15) 0.024(11)
C61 0.262(18) 0.054(8) 0.260(17) 0.023(11) 0.218(15) 0.025(11)
C67 0.092(17) 0.049(13) 0.065(14) 0.004(11) 0.055(14) -0.014(12)
C73 0.131(12) 0.059(7) 0.099(9) 0.013(7) 0.062(9) 0.020(8)
C72 0.132(12) 0.060(7) 0.102(9) 0.012(7) 0.060(9) 0.021(8)
C71 0.132(12) 0.062(7) 0.104(9) 0.011(7) 0.059(9) 0.023(8)
C70 0.133(12) 0.062(7) 0.103(9) 0.010(7) 0.058(9) 0.023(8)
C69 0.133(12) 0.061(7) 0.101(9) 0.012(7) 0.059(9) 0.021(8)
C68 0.132(12) 0.060(7) 0.100(9) 0.014(7) 0.060(9) 0.020(8)
C74 0.162(13) 0.062(8) 0.073(8) 0.018(6) 0.066(9) 0.020(8)
C75 0.160(13) 0.061(8) 0.071(8) 0.018(6) 0.069(8) 0.021(8)
C76 0.160(13) 0.061(8) 0.073(8) 0.017(6) 0.067(8) 0.022(8)
C77 0.162(13) 0.062(8) 0.075(8) 0.016(6) 0.066(9) 0.023(8)
C78 0.162(13) 0.064(8) 0.075(8) 0.016(6) 0.066(9) 0.023(8)
C79 0.162(13) 0.064(8) 0.075(8) 0.017(6) 0.066(9) 0.021(8)
C81 0.132(7) 0.133(7) 0.152(7) 0.006(6) 0.100(6) 0.001(5)
C80 0.130(7) 0.131(7) 0.149(7) 0.006(6) 0.103(7) 0.002(6)
C85 0.132(7) 0.132(7) 0.148(7) 0.006(6) 0.103(6) 0.003(5)
C84 0.137(6) 0.135(7) 0.149(7) 0.005(5) 0.099(6) 0.004(5)
C83 0.138(6) 0.138(6) 0.149(6) 0.004(4) 0.097(5) 0.001(4)
C82 0.136(6) 0.135(7) 0.152(7) 0.005(5) 0.098(6) 0.001(5)
C110 0.108(12) 0.27(2) 0.20(2) 0.000 0.117(14) 0.000
C111 0.109(12) 0.27(2) 0.20(2) 0.000 0.116(14) 0.000
C112 0.109(12) 0.27(2) 0.20(2) 0.000 0.116(14) 0.000
C113 0.108(12) 0.26(2) 0.20(2) 0.000 0.118(14) 0.000
C114 0.108(12) 0.27(2) 0.20(2) 0.000 0.117(14) 0.000
C115 0.108(12) 0.27(2) 0.20(2) 0.000 0.116(14) 0.000
C116 0.102(14) 0.26(2) 0.20(2) 0.000(8) 0.124(15) -0.001(8)
C117 0.111(14) 0.27(2) 0.20(2) 0.000 0.113(16) 0.000
C118 0.111(14) 0.27(2) 0.20(2) 0.000 0.114(15) 0.000
C119 0.107(12) 0.26(2) 0.20(2) 0.000 0.118(14) 0.000
C120 0.25(2) 0.22(2) 0.153(16) 0.000 0.189(16) 0.000
Mo1 0.058(3) 0.037(2) 0.037(2) 0.000 0.033(2) 0.000
Mo2 0.0470(17) 0.0259(14) 0.0428(16) 0.0085(13) 0.0360(15) 0.0095(13)
Mo2A 0.0504(18) 0.0233(14) 0.0520(18) -0.0027(13) 0.0410(16) -0.0062(13)
Mo3 0.0602(17) 0.0475(15) 0.0690(18) 0.000 0.0341(15) 0.000
Mo4 0.0768(13) 0.0413(10) 0.0601(12) 0.0031(9) 0.0428(11) -0.0036(9)
Mo5 0.0745(13) 0.0535(12) 0.0795(14) -0.0176(10) 0.0534(12) -0.0071(10)
O1 0.059(16) 0.17(3) 0.12(2) 0.000 0.040(17) 0.000
O2 0.067(14) 0.076(15) 0.042(11) 0.000 0.021(11) 0.000
O3 0.128(15) 0.033(8) 0.124(15) -0.013(9) 0.098(13) -0.015(9)
O4 0.085(11) 0.056(9) 0.061(9) 0.018(8) 0.040(9) 0.012(8)
O6 0.120(16) 0.067(12) 0.18(2) 0.003(13) 0.116(17) 0.005(11)
O8 0.091(12) 0.089(13) 0.050(9) 0.000(9) 0.022(9) 0.017(10)
O9 0.103(15) 0.072(13) 0.133(18) -0.013(12) 0.058(14) -0.020(11)
O11 0.159(18) 0.053(10) 0.068(11) 0.012(8) 0.076(12) 0.009(11)
O12 0.126(13) 0.039(8) 0.079(10) 0.004(7) 0.081(11) -0.013(8)
O13 0.066(8) 0.037(7) 0.049(7) -0.002(6) 0.049(7) -0.007(6)
O14 0.060(8) 0.023(6) 0.065(8) 0.001(6) 0.045(7) -0.001(6)
O15 0.085(10) 0.059(9) 0.073(10) -0.015(8) 0.064(9) 0.005(8)
O16 0.063(11) 0.028(9) 0.061(11) 0.000 0.051(10) 0.000
O17 0.047(12) 0.099(18) 0.093(17) 0.000 0.049(13) 0.000
P1 0.068(4) 0.042(3) 0.052(3) 0.006(3) 0.031(3) 0.001(3)
P2 0.073(4) 0.039(3) 0.063(4) -0.003(3) 0.034(3) -0.015(3)
P3 0.058(3) 0.045(3) 0.077(4) 0.000(3) 0.040(3) -0.009(3)
P4 0.053(4) 0.062(4) 0.139(7) 0.022(5) 0.028(4) -0.003(3)
P5 0.144(7) 0.056(4) 0.048(4) 0.001(3) 0.040(4) -0.009(4)
S1 0.060(3) 0.035(2) 0.061(3) 0.006(2) 0.042(3) 0.004(2)
S2 0.095(5) 0.067(4) 0.101(5) -0.015(4) 0.078(4) -0.025(4)
S3 0.070(5) 0.074(6) 0.091(6) 0.000 0.064(5) 0.000
S4 0.075(4) 0.043(3) 0.060(3) 0.001(2) 0.049(3) 0.004(3)
S5 0.072(4) 0.044(3) 0.051(3) -0.007(3) 0.022(3) 0.009(3)
S6 0.070(5) 0.042(4) 0.044(4) 0.000 0.042(4) 0.000
S7 0.036(3) 0.030(3) 0.037(3) 0.000 0.029(3) 0.000
S8 0.086(7) 0.063(7) 0.071(7) 0.019(6) 0.067(6) 0.013(6)
S8A 0.112(13) 0.018(6) 0.083(10) -0.008(7) 0.080(10) -0.013(8)

loop_
_atom_type_symbol
_atom_type_description
_atom_type_scat_dispersion_real
_atom_type_scat_dispersion_imag
_atom_type_scat_source
C C 0.0033 0.0016 'International Tables Vol C Tables 4.2.6.8 and 6.1.1.4'
H H 0.0000 0.0000 'International Tables Vol C Tables 4.2.6.8 and 6.1.1.4'
Ag Ag -0.8971 1.1015 'International Tables Vol C Tables 4.2.6.8 and 6.1.1.4'
Mo Mo -1.6832 0.6857 'International Tables Vol C Tables 4.2.6.8 and 6.1.1.4'
O O 0.0106 0.0060 'International Tables Vol C Tables 4.2.6.8 and 6.1.1.4'
P P 0.1023 0.0942 'International Tables Vol C Tables 4.2.6.8 and 6.1.1.4'
S S 0.1246 0.1234 'International Tables Vol C Tables 4.2.6.8 and 6.1.1.4'

loop_
_geom_angle_atom_site_label_1
_geom_angle_atom_site_label_2
_geom_angle_atom_site_label_3
_geom_angle
_geom_angle_site_symmetry_1
_geom_angle_site_symmetry_3
O13 Ag1 Ag1 82.1(2) 2_655 5_665
O13 Ag1 Ag1 82.1(2) 5_665 5_665
O13 Ag1 O13 139.0(6) 2_655 5_665
O13 Ag1 O14 139.9(4) 5_665 2_655
O13 Ag1 O14 139.9(4) 2_655 5_665
O13 Ag1 O14 73.9(4) 2_655 2_655
O13 Ag1 O14 73.9(4) 5_665 5_665
O13 Ag1 O16 70.4(3) 5_665 .
O13 Ag1 O16 70.4(3) 2_655 .
O13 Ag1 S7 98.4(2) 2_655 .
O13 Ag1 S7 98.4(2) 5_665 .
O14 Ag1 Ag1 81.6(3) 2_655 5_665
O14 Ag1 Ag1 81.6(3) 5_665 5_665
O14 Ag1 O14 67.6(5) 5_665 2_655
O14 Ag1 S7 97.0(3) 2_655 .
O14 Ag1 S7 97.0(3) 5_665 .
O16 Ag1 Ag1 83.6(4) . 5_665
O16 Ag1 O14 142.8(3) . 5_665
O16 Ag1 O14 142.8(3) . 2_655
O16 Ag1 S7 98.1(4) . .
S7 Ag1 Ag1 178.32(18) . 5_665
Ag2 Ag2 Ag3 143.74(8) 6_565 .
Ag2 Ag2 Ag5 51.11(8) 6_565 6_565
Ag2 Ag2 Ag5 115.75(9) 6_565 .
Ag2 Ag2 O16 80.25(9) 6_565 .
Ag2 Ag2 S7 81.52(6) 6_565 .
Ag2 Ag2 S8 12.8(2) 6_565 6_565
Ag2 Ag2 S8 161.0(3) 6_565 .
Ag2 Ag2 S8A 165.1(4) 6_565 .
Ag3 Ag2 Ag5 156.82(13) . 6_565
Ag5 Ag2 Ag3 97.34(11) . .
Ag5 Ag2 Ag5 64.63(14) . 6_565
O16 Ag2 Ag3 93.3(3) . .
O16 Ag2 Ag5 69.6(4) . 6_565
O16 Ag2 Ag5 78.1(4) . .
O16 Ag2 S7 95.7(5) . .
O16 Ag2 S8 90.1(2) . 6_565
O16 Ag2 S8A 107.8(4) . .
S7 Ag2 Ag3 63.53(9) . .
S7 Ag2 Ag5 131.54(11) . 6_565
S7 Ag2 Ag5 159.80(14) . .
S8 Ag2 Ag3 152.1(3) 6_565 .
S8 Ag2 Ag3 51.8(4) . .
S8 Ag2 Ag5 47.4(3) 6_565 6_565
S8 Ag2 Ag5 119.9(4) . 6_565
S8 Ag2 Ag5 58.6(4) . .
S8 Ag2 Ag5 110.4(3) 6_565 .
S8 Ag2 O16 113.9(4) . .
S8 Ag2 S7 108.3(4) . .
S8 Ag2 S7 88.6(3) 6_565 .
S8 Ag2 S8 148.2(5) . 6_565
S8 Ag2 S8A 6.1(5) . .
S8A Ag2 Ag3 50.0(4) . .
S8A Ag2 Ag5 119.0(5) . 6_565
S8A Ag2 Ag5 55.9(4) . .
S8A Ag2 S7 109.5(4) . .
S8A Ag2 S8 152.5(4) . 6_565
Ag2 Ag3 Ag7 105.98(10) . 2_655
Ag2 Ag3 Ag9A 141.93(10) . 2_655
Ag4 Ag3 Ag2 80.49(10) . .
Ag4 Ag3 Ag7 162.26(10) . 2_655
Ag4 Ag3 Ag9 84.13(13) . 2_655
Ag4 Ag3 Ag9A 75.16(10) . 2_655
Ag7 Ag3 Ag9A 90.57(7) 2_655 2_655
Ag9 Ag3 Ag2 161.79(14) 2_655 .
Ag9 Ag3 Ag7 86.15(11) 2_655 2_655
Ag9 Ag3 Ag9A 21.36(10) 2_655 2_655
O13 Ag3 Ag2 81.6(3) 2_655 .
O13 Ag3 Ag4 78.6(3) 2_655 .
O13 Ag3 Ag7 85.9(3) 2_655 2_655
O13 Ag3 Ag9 85.9(3) 2_655 2_655
O13 Ag3 Ag9A 65.3(3) 2_655 2_655
O13 Ag3 S2 107.7(3) 2_655 2_655
O13 Ag3 S8 97.5(4) 2_655 .
O13 Ag3 S8A 100.2(5) 2_655 .
S2 Ag3 Ag2 149.5(2) 2_655 .
S2 Ag3 Ag4 129.3(2) 2_655 .
S2 Ag3 Ag7 47.99(18) 2_655 2_655
S2 Ag3 Ag9 47.8(2) 2_655 2_655
S2 Ag3 Ag9A 63.99(17) 2_655 2_655
S2 Ag3 S8 154.8(3) 2_655 .
S2 Ag3 S8A 146.7(4) 2_655 .
S8 Ag3 Ag2 33.1(3) . .
S8 Ag3 Ag4 55.7(3) . .
S8 Ag3 Ag7 136.1(3) . 2_655
S8 Ag3 Ag9 137.6(4) . 2_655
S8 Ag3 Ag9A 130.6(3) . 2_655
S8A Ag3 Ag2 51.4(3) . .
S8A Ag3 Ag4 39.9(4) . .
S8A Ag3 Ag7 154.4(3) . 2_655
S8A Ag3 Ag9 118.9(4) . 2_655
S8A Ag3 Ag9A 114.6(4) . 2_655
S8A Ag3 S8 18.9(3) . .
Ag3 Ag4 Ag5 98.49(13) . .
Ag3 Ag4 Ag5A 104.9(3) . .
Ag4A Ag4 Ag3 111.6(3) . .
Ag4A Ag4 Ag5 105.5(3) . .
Ag4A Ag4 Ag5A 87.4(3) . .
Ag4A Ag4 O15 54.6(4) . .
Ag4A Ag4 S1 66.9(3) . 2_655
Ag4A Ag4 S8 139.2(4) . .
Ag4A Ag4 S8A 151.2(5) . .
Ag5 Ag4 Ag5A 18.2(2) . .
O15 Ag4 Ag3 98.8(4) . .
O15 Ag4 Ag5 54.5(4) . .
O15 Ag4 Ag5A 37.4(4) . .
O15 Ag4 S8 88.0(4) . .
S1 Ag4 Ag3 86.79(17) 2_655 .
S1 Ag4 Ag5 172.1(2) 2_655 .
S1 Ag4 Ag5A 154.2(3) 2_655 .
S1 Ag4 O15 119.0(4) 2_655 .
S1 Ag4 S8 136.0(3) 2_655 .
S8 Ag4 Ag3 53.2(3) . .
S8 Ag4 Ag5 51.3(3) . .
S8 Ag4 Ag5A 65.7(4) . .
S8A Ag4 Ag3 56.5(5) . .
S8A Ag4 Ag5 56.5(6) . .
S8A Ag4 Ag5A 72.8(6) . .
S8A Ag4 O15 98.9(6) . .
S8A Ag4 S1 131.4(6) . 2_655
S8A Ag4 S8 12.0(5) . .
Ag4 Ag4A Ag8A 162.2(3) . .
Ag4 Ag4A Ag11 107.7(3) . 2_655
Ag4 Ag4A Mo2 114.6(3) . .
Ag4 Ag4A O15 98.8(5) . .
Ag4 Ag4A S1 86.1(3) . 2_655
Ag4 Ag4A S8A 18.0(3) . .
Ag8A Ag4A Ag11 88.66(13) . 2_655
Mo2 Ag4A Ag8A 51.60(12) . .
Mo2 Ag4A Ag11 136.23(18) . 2_655
Mo2 Ag4A S8A 97.3(3) . .
O15 Ag4A Ag8A 63.6(4) . .
O15 Ag4A Ag11 138.7(5) . 2_655
O15 Ag4A Mo2 44.6(4) . .
O15 Ag4A S1 161.4(5) . 2_655
O15 Ag4A S8A 82.6(5) . .
S1 Ag4A Ag8A 109.8(2) 2_655 .
S1 Ag4A Ag11 54.02(15) 2_655 2_655
S1 Ag4A Mo2 117.1(2) 2_655 .
S1 Ag4A S8A 99.0(4) 2_655 .
S8A Ag4A Ag8A 144.7(3) . .
S8A Ag4A Ag11 125.6(3) . 2_655
Ag2 Ag5 Ag2 13.15(9) . 6_565
Ag2 Ag5 Ag4 83.64(13) . .
Ag2 Ag5 Ag5 51.11(7) 6_565 6_565
Ag2 Ag5 Ag5 64.26(9) . 6_565
Ag2 Ag5 Mo2A 74.75(11) . .
Ag4 Ag5 Ag2 96.42(12) . 6_565
Ag4 Ag5 Ag5 145.27(11) . 6_565
Ag4 Ag5 Mo2A 80.26(10) . .
Ag5A Ag5 Ag2 109.9(9) . 6_565
Ag5A Ag5 Ag2 114.4(9) . .
Ag5A Ag5 Ag4 96.0(6) . .
Ag5A Ag5 Ag5 86.3(8) . 6_565
Ag5A Ag5 Mo2A 41.3(8) . .
Ag5A Ag5 O15 45.9(7) . .
Ag5A Ag5 S5 12.2(9) . .
Ag5A Ag5 S6 73.0(6) . .
Ag5A Ag5 S8 131.8(7) . .
Ag5A Ag5 S8A 128.9(7) . .
Mo2A Ag5 Ag2 73.97(11) . 6_565
Mo2A Ag5 Ag5 78.83(8) . 6_565
O15 Ag5 Ag2 91.4(4) . .
O15 Ag5 Ag2 96.6(4) . 6_565
O15 Ag5 Ag4 53.0(3) . .
O15 Ag5 Ag5 112.0(3) . 6_565
O15 Ag5 Mo2A 33.2(3) . .
O15 Ag5 S5 49.2(4) . .
S5 Ag5 Ag2 126.21(18) . .
S5 Ag5 Ag2 122.10(17) . 6_565
S5 Ag5 Ag4 93.89(16) . .
S5 Ag5 Ag5 94.77(13) . 6_565
S5 Ag5 Mo2A 52.09(13) . .
S6 Ag5 Ag2 98.30(18) . 6_565
S6 Ag5 Ag2 111.34(19) . .
S6 Ag5 Ag4 163.9(2) . .
S6 Ag5 Ag5 47.66(15) . 6_565
S6 Ag5 Mo2A 97.65(19) . .
S6 Ag5 O15 118.5(4) . .
S6 Ag5 S5 72.8(2) . .
S6 Ag5 S8A 156.4(4) . .
S8 Ag5 Ag2 49.4(3) . 6_565
S8 Ag5 Ag2 36.9(3) . .
S8 Ag5 Ag4 54.4(3) . .
S8 Ag5 Ag5 99.1(3) . 6_565
S8 Ag5 Mo2A 92.5(3) . .
S8 Ag5 O15 89.2(4) . .
S8 Ag5 S5 138.3(3) . .
S8 Ag5 S6 141.6(3) . .
S8 Ag5 S8A 18.6(3) . .
S8A Ag5 Ag2 67.8(3) . 6_565
S8A Ag5 Ag2 55.0(3) . .
S8A Ag5 Ag4 38.5(3) . .
S8A Ag5 Ag5 117.8(3) . 6_565
S8A Ag5 Mo2A 96.5(3) . .
S8A Ag5 O15 83.0(5) . .
S8A Ag5 S5 130.5(4) . .
Ag4 Ag5A Ag6 106.4(4) . .
Ag5 Ag5A Ag4 65.9(6) . .
Ag5 Ag5A Ag5A 93.7(8) . 6_565
Ag5 Ag5A Ag6 171.9(8) . .
Ag5 Ag5A Mo2A 123.5(10) . .
Ag5 Ag5A O15 112.3(9) . .
Ag5 Ag5A S5 161.0(14) . .
Ag5 Ag5A S6 82.4(7) . .
Ag5A Ag5A Ag4 140.8(3) 6_565 .
Ag5A Ag5A Ag6 91.3(3) 6_565 .
Mo2A Ag5A Ag4 86.5(3) . .
Mo2A Ag5A Ag5A 77.4(3) . 6_565
Mo2A Ag5A Ag6 51.6(3) . .
O15 Ag5A Ag4 50.1(5) . .
O15 Ag5A Ag5A 121.0(6) . 6_565
O15 Ag5A Ag6 59.6(5) . .
O15 Ag5A Mo2A 43.9(5) . .
O15 Ag5A S6 163.5(9) . .
S5 Ag5A Ag4 109.8(5) . .
S5 Ag5A Ag5A 99.5(5) . 6_565
S5 Ag5A Ag6 21.7(4) . .
S5 Ag5A Mo2A 73.2(5) . .
S5 Ag5A O15 72.2(6) . .
S5 Ag5A S6 96.3(5) . .
S6 Ag5A Ag4 146.3(6) . .
S6 Ag5A Ag5A 47.9(4) . 6_565
S6 Ag5A Ag6 105.6(5) . .
S6 Ag5A Mo2A 122.3(6) . .
Ag5A Ag6 Ag6 88.7(3) . 6_565
Ag5A Ag6 Ag6A 107.2(4) . 6_565
Ag5A Ag6 Ag8A 90.1(4) . .
Ag6 Ag6 Ag6A 18.7(2) 6_565 6_565
Ag6A Ag6 Ag5A 168.4(8) . .
Ag6A Ag6 Ag6 83.0(5) . 6_565
Ag6A Ag6 Ag6A 64.3(5) . 6_565
Ag6A Ag6 Ag8A 91.8(6) . .
Ag6A Ag6 Mo2A 119.1(8) . .
Ag6A Ag6 O17 108.6(10) . .
Ag6A Ag6 S4 82.3(6) . .
Ag6A Ag6 S5 166.9(9) . .
Ag8A Ag6 Ag6 143.63(19) . 6_565
Ag8A Ag6 Ag6A 137.8(4) . 6_565
Mo2A Ag6 Ag5A 50.5(4) . .
Mo2A Ag6 Ag6 75.9(2) . 6_565
Mo2A Ag6 Ag6A 86.3(3) . 6_565
Mo2A Ag6 Ag8A 75.5(2) . .
O17 Ag6 Ag5A 60.7(7) . .
O17 Ag6 Ag6 34.2(6) . 6_565
O17 Ag6 Ag6A 49.6(5) . 6_565
O17 Ag6 Ag8A 118.6(7) . .
O17 Ag6 Mo2A 43.7(6) . .
O17 Ag6 S4 163.6(8) . .
S4 Ag6 Ag5A 107.2(6) . .
S4 Ag6 Ag6 162.0(3) . 6_565
S4 Ag6 Ag6A 145.1(6) . 6_565
S4 Ag6 Ag8A 47.3(2) . .
S4 Ag6 Mo2A 120.5(4) . .
S5 Ag6 Ag5A 23.0(4) . .
S5 Ag6 Ag6 97.6(3) . 6_565
S5 Ag6 Ag6A 115.7(4) . 6_565
S5 Ag6 Ag8A 95.3(5) . .
S5 Ag6 Mo2A 73.4(5) . .
S5 Ag6 O17 77.5(8) . .
S5 Ag6 S4 94.5(6) . .
Ag6 Ag6A Ag6 78.4(6) . 6_565
Ag6 Ag6A Ag6A 97.0(5) . 6_565
Ag6 Ag6A Ag7 114.2(6) . .
Ag6 Ag6A O2 98.0(8) . .
Ag6 Ag6A O17 47.7(6) . .
Ag6 Ag6A S3 135.4(6) . .
Ag6 Ag6A S4 71.6(5) . .
Ag6 Ag6A S5 8.1(6) . .
Ag6A Ag6A Ag6 18.7(2) 6_565 6_565
Ag7 Ag6A Ag6 103.1(2) . 6_565
Ag7 Ag6A Ag6A 95.44(7) . 6_565
O2 Ag6A Ag6 57.2(4) . 6_565
O2 Ag6A Ag6A 53.5(3) . 6_565
O2 Ag6A Ag7 138.5(4) . .
O2 Ag6A S5 91.7(5) . .
O17 Ag6A Ag6 36.5(3) . 6_565
O17 Ag6A Ag6A 53.5(3) . 6_565
O17 Ag6A Ag7 96.7(6) . .
O17 Ag6A O2 85.8(6) . .
O17 Ag6A S5 51.7(4) . .
S3 Ag6A Ag6 67.5(3) . 6_565
S3 Ag6A Ag6A 51.65(15) . 6_565
S3 Ag6A Ag7 51.59(19) . .
S3 Ag6A O2 87.2(4) . .
S3 Ag6A O17 89.0(5) . .
S3 Ag6A S5 140.5(2) . .
S4 Ag6A Ag6 148.3(3) . 6_565
S4 Ag6A Ag6A 164.87(15) . 6_565
S4 Ag6A Ag7 98.37(18) . .
S4 Ag6A O2 116.8(3) . .
S4 Ag6A O17 118.3(3) . .
S4 Ag6A S3 143.4(2) . .
S4 Ag6A S5 69.93(18) . .
S5 Ag6A Ag6 78.9(3) . 6_565
S5 Ag6A Ag6A 97.42(13) . 6_565
S5 Ag6A Ag7 122.10(17) . .
Ag6A Ag7 Ag3 156.27(9) . 2_655
Ag8 Ag7 Ag3 90.67(9) . 2_655
Ag8 Ag7 Ag6A 71.08(10) . .
O14 Ag7 Ag3 89.1(3) . 2_655
O14 Ag7 Ag6A 74.5(3) . .
O14 Ag7 Ag8 84.6(3) . .
O14 Ag7 S3 96.4(3) . .
O14 Ag7 S7 93.8(3) . 5_665
S2 Ag7 Ag3 47.38(17) . 2_655
S2 Ag7 Ag6A 121.11(19) . .
S2 Ag7 Ag8 51.38(18) . .
S2 Ag7 O14 107.8(3) . .
S2 Ag7 S3 152.0(2) . .
S2 Ag7 S7 103.17(19) . 5_665
S3 Ag7 Ag3 149.6(2) . 2_655
S3 Ag7 Ag6A 51.8(2) . .
S3 Ag7 Ag8 119.6(2) . .
S3 Ag7 S7 88.7(2) . 5_665
S7 Ag7 Ag3 61.01(10) 5_665 2_655
S7 Ag7 Ag6A 135.72(11) 5_665 .
S7 Ag7 Ag8 151.67(13) 5_665 .
Ag7 Ag8 Ag9 89.42(14) . .
Ag8A Ag8 Ag7 97.5(3) . .
Ag8A Ag8 Ag9 91.0(3) . .
Ag8A Ag8 O10 108.7(6) . .
Ag8A Ag8 S2 119.1(3) . .
Ag8A Ag8 S4 73.5(3) . .
O10 Ag8 Ag7 136.2(5) . .
O10 Ag8 Ag9 56.6(5) . .
S2 Ag8 Ag7 52.37(18) . .
S2 Ag8 Ag9 46.4(2) . .
S2 Ag8 O10 84.0(5) . .
S2 Ag8 S4 148.3(3) . .
S4 Ag8 Ag7 99.28(17) . .
S4 Ag8 Ag9 163.0(2) . .
S4 Ag8 O10 121.2(5) . .
Ag4A Ag8A Ag6 91.9(3) . .
Ag8 Ag8A Ag4A 169.6(3) . .
Ag8 Ag8A Ag6 96.7(4) . .
Ag8 Ag8A Mo2 132.8(3) . .
Ag8 Ag8A O12 113.8(5) . .
Ag8 Ag8A S4 76.5(3) . .
Mo2 Ag8A Ag4A 55.20(14) . .
Mo2 Ag8A Ag6 76.3(2) . .
O12 Ag8A Ag4A 65.7(4) . .
O12 Ag8A Ag6 122.7(4) . .
O12 Ag8A Mo2 47.1(4) . .
O12 Ag8A S4 166.5(5) . .
S4 Ag8A Ag4A 105.9(2) . .
S4 Ag8A Ag6 45.0(2) . .
S4 Ag8A Mo2 119.6(2) . .
Ag3 Ag9 Ag8 93.72(16) 2_655 .
Ag9A Ag9 Ag3 92.5(3) . 2_655
Ag9A Ag9 Ag8 102.7(3) . .
Ag9A Ag9 O12 46.6(4) . .
Ag9A Ag9 S1 69.4(3) . .
Ag9A Ag9 S2 125.1(4) . .
O12 Ag9 Ag3 88.2(3) . 2_655
O12 Ag9 Ag8 56.7(4) . .
S1 Ag9 Ag3 84.66(19) . 2_655
S1 Ag9 Ag8 171.8(2) . .
S1 Ag9 O12 115.1(5) . .
S2 Ag9 Ag3 52.3(2) . 2_655
S2 Ag9 Ag8 50.4(2) . .
S2 Ag9 O12 86.9(4) . .
S2 Ag9 S1 132.0(3) . .
Ag9 Ag9A Ag3 66.1(3) . 2_655
Ag9 Ag9A Ag9A 165.1(3) . 2_655
Ag9 Ag9A Mo1 134.6(3) . .
Ag9 Ag9A O12 107.0(6) . .
Ag9 Ag9A S1 82.6(3) . .
Ag9A Ag9A Ag3 126.76(9) 2_655 2_655
Mo1 Ag9A Ag3 76.54(10) . 2_655
Mo1 Ag9A Ag9A 52.90(9) . 2_655
O12 Ag9A Ag3 92.5(4) . 2_655
O12 Ag9A Ag9A 67.6(5) . 2_655
O12 Ag9A Mo1 48.4(5) . .
O12 Ag9A S1 165.2(5) . .
S1 Ag9A Ag3 80.95(15) . 2_655
S1 Ag9A Ag9A 105.72(19) . 2_655
S1 Ag9A Mo1 116.86(18) . .
Ag11 Ag10 Ag10 133.69(8) . 2_655
O11 Ag10 Ag10 44.9(4) . 2_655
O11 Ag10 Ag10 48.8(4) 2_655 2_655
O11 Ag10 Ag11 143.9(4) . .
O11 Ag10 Ag11 85.1(4) 2_655 .
O11 Ag10 O11 79.5(8) 2_655 .
O11 Ag10 P2 142.7(5) 2_655 .
O11 Ag10 S1 92.9(4) 2_655 .
O11 Ag10 S1 93.7(4) . .
P2 Ag10 Ag10 123.80(16) . 2_655
P2 Ag10 Ag11 88.80(15) . .
P2 Ag10 O11 122.5(5) . .
P2 Ag10 S1 113.0(2) . .
S1 Ag10 Ag10 121.46(11) . 2_655
S1 Ag10 Ag11 54.47(12) . .
Ag10 Ag11 Ag4A 90.76(8) . 2_655
O5 Ag11 Ag4A 55.2(4) 2_655 2_655
O5 Ag11 Ag10 144.4(4) 2_655 .
O5 Ag11 S1 96.9(4) 2_655 .
O8 Ag11 Ag4A 69.2(5) 2_655 2_655
O8 Ag11 Ag10 86.1(4) 2_655 .
O8 Ag11 O5 73.1(6) 2_655 2_655
O8 Ag11 P1 147.1(5) 2_655 .
O8 Ag11 S1 90.0(5) 2_655 .
P1 Ag11 Ag4A 143.26(18) . 2_655
P1 Ag11 Ag10 88.14(15) . .
P1 Ag11 O5 124.7(5) . 2_655
P1 Ag11 S1 112.19(19) . .
S1 Ag11 Ag4A 43.17(13) . 2_655
S1 Ag11 Ag10 53.63(11) . .
O5 Ag12 Ag13 87.9(4) . .
O5 Ag12 O8 73.8(7) . .
O5 Ag12 P3 134.2(5) . .
O5 Ag12 S4 102.0(5) . .
O8 Ag12 Ag13 141.2(5) . .
O8 Ag12 P3 128.6(5) . .
O8 Ag12 S4 95.2(5) . .
P3 Ag12 Ag13 88.67(16) . .
P3 Ag12 S4 112.8(2) . .
S4 Ag12 Ag13 54.91(12) . .
Ag12 Ag13 Ag14 129.42(7) . .
O3 Ag13 Ag12 146.6(5) . .
O3 Ag13 Ag14 42.8(4) . .
O3 Ag13 P4 124.5(5) . .
O3 Ag13 S4 99.9(5) . .
O4 Ag13 Ag12 85.6(4) . .
O4 Ag13 Ag14 43.9(4) . .
O4 Ag13 O3 77.2(6) . .
O4 Ag13 P4 132.9(5) . .
O4 Ag13 S4 96.9(4) . .
P4 Ag13 Ag12 88.07(19) . .
P4 Ag13 Ag14 121.5(3) . .
P4 Ag13 S4 116.1(3) . .
S4 Ag13 Ag12 53.66(11) . .
S4 Ag13 Ag14 122.31(13) . .
Ag14 Ag14 Ag13 129.93(4) 6_565 .
O3 Ag14 Ag13 44.6(4) . .
O3 Ag14 Ag14 85.4(4) . 6_565
O3 Ag14 O4 78.7(6) . .
O3 Ag14 P5 131.7(6) . .
O3 Ag14 S6 97.1(5) . .
O4 Ag14 Ag13 43.8(4) . .
O4 Ag14 Ag14 140.4(4) . 6_565
O4 Ag14 P5 129.2(4) . .
O4 Ag14 S6 92.3(4) . .
P5 Ag14 Ag13 124.9(2) . .
P5 Ag14 Ag14 87.97(18) . 6_565
P5 Ag14 S6 116.7(3) . .
S6 Ag14 Ag13 118.09(14) . .
S6 Ag14 Ag14 53.89(10) . 6_565
C5 C4 C3 120.0 . .
C5 C4 C7 120(2) . .
C3 C4 C7 120(2) . .
C4 C5 H5 120.0 . .
C4 C5 C6 120.0 . .
C6 C5 H5 120.0 . .
C5 C6 H6 120.0 . .
C1 C6 C5 120.0 . .
C1 C6 H6 120.0 . .
C6 C1 C2 120.0 . .
C6 C1 S8 113.2(11) . .
C6 C1 S8A 126.7(13) . .
C2 C1 S8 125.6(11) . .
C2 C1 S8A 112.1(12) . .
S8A C1 S8 25.7(4) . .
C1 C2 H2 120.0 . .
C3 C2 C1 120.0 . .
C3 C2 H2 120.0 . .
C4 C3 H3 120.0 . .
C2 C3 C4 120.0 . .
C2 C3 H3 120.0 . .
C4 C7 C9 110(3) . .
C8 C7 C4 117(3) . .
C8 C7 C9 106(3) . .
C8 C7 C10 112(3) . .
C10 C7 C4 110(3) . .
C10 C7 C9 100(3) . .
C7 C8 H8A 109.9 . .
C7 C8 H8B 110.3 . .
C7 C8 H8C 108.2 . .
H8A C8 H8B 109.5 . .
H8A C8 H8C 109.5 . .
H8B C8 H8C 109.5 . .
C7 C9 H9A 109.5 . .
C7 C9 H9B 109.5 . .
C7 C9 H9C 109.5 . .
H9A C9 H9B 109.5 . .
H9A C9 H9C 109.5 . .
H9B C9 H9C 109.5 . .
C7 C10 H10A 109.5 . .
C7 C10 H10B 109.5 . .
C7 C10 H10C 109.5 . .
H10A C10 H10B 109.5 . .
H10A C10 H10C 109.5 . .
H10B C10 H10C 109.5 . .
H11A C11 H11B 107.7 . .
C12 C11 H11A 108.9 . .
C12 C11 H11B 108.9 . .
C12 C11 C120 113(4) . .
C120 C11 H11A 108.9 . .
C120 C11 H11B 108.9 . .
C11 C12 H12 117.2 . .
C13 C12 C11 126(5) . .
C13 C12 H12 117.2 . .
C12 C13 C12 117(4) 6_565 .
C12 C13 C15 119(3) 6_565 .
C12 C13 C15 119(3) . 6_565
C12 C13 C15 119(3) . .
C12 C13 C15 119(3) 6_565 6_565
C15 C13 C15 0.0(19) . 6_565
H14A C14 H14B 109.5 . .
H14A C14 H14C 109.5 . .
H14B C14 H14C 109.5 . .
C15 C14 H14A 108.8 6_565 .
C15 C14 H14A 108.8 . .
C15 C14 H14B 116.6 6_565 .
C15 C14 H14B 116.6 . .
C15 C14 H14C 102.7 6_565 .
C15 C14 H14C 102.7 . .
C15 C14 C15 0(3) 6_565 .
C14 C15 C13 124(2) . .
C14 C15 C13 124(2) 6_565 .
C14 C15 C14 103(3) 6_565 .
C14 C15 C16 100.5(15) . .
C14 C15 C16 100.5(15) 6_565 .
C15 C15 C13 0(10) 6_565 .
C15 C15 C14 0(10) 6_565 .
C15 C15 C14 0(10) 6_565 6_565
C15 C15 C16 0(10) 6_565 .
C16 C15 C13 98.6(8) . .
C15 C16 C15 0(3) 6_565 .
C15 C16 H16A 109.0 6_565 .
C15 C16 H16A 109.0 . .
C15 C16 H16B 107.0 . .
C15 C16 H16B 107.0 6_565 .
C15 C16 H16C 112.4 . .
C15 C16 H16C 112.4 6_565 .
H16A C16 H16B 109.5 . .
H16A C16 H16C 109.5 . .
H16B C16 H16C 109.4 . .
H17A C17 H17B 107.9 . .
P5 C17 H17A 109.3 6_565 .
P5 C17 H17A 109.3 . .
P5 C17 H17B 109.3 . .
P5 C17 H17B 109.3 6_565 .
P5 C17 P5 112(3) 6_565 .
C19 C18 C23 120.0 . .
C19 C18 P5 121.5(16) . .
C23 C18 P5 118.2(16) . .
C18 C19 H19 120.0 . .
C20 C19 C18 120.0 . .
C20 C19 H19 120.0 . .
C19 C20 H20 120.0 . .
C19 C20 C21 120.0 . .
C21 C20 H20 120.0 . .
C20 C21 H21 120.0 . .
C22 C21 C20 120.0 . .
C22 C21 H21 120.0 . .
C21 C22 H22 120.0 . .
C21 C22 C23 120.0 . .
C23 C22 H22 120.0 . .
C18 C23 H23 120.0 . .
C22 C23 C18 120.0 . .
C22 C23 H23 120.0 . .
C29 C24 C25 120.0 . .
C29 C24 P5 120(4) . .
C25 C24 P5 118(4) . .
C24 C29 H29 120.0 . .
C28 C29 C24 120.0 . .
C28 C29 H29 120.0 . .
C29 C28 H28 120.0 . .
C29 C28 C27 120.0 . .
C27 C28 H28 120.0 . .
C28 C27 H27 120.0 . .
C28 C27 C26 120.0 . .
C26 C27 H27 120.0 . .
C27 C26 H26 120.0 . .
C25 C26 C27 120.0 . .
C25 C26 H26 120.0 . .
C24 C25 H25 120.0 . .
C26 C25 C24 120.0 . .
C26 C25 H25 120.0 . .
C34 C33 H33 120.0 . .
C34 C33 C32 120.0 . .
C32 C33 H33 120.0 . .
C33 C34 H34 120.0 . .
C35 C34 C33 120.0 . .
C35 C34 H34 120.0 . .
C34 C35 C30 120.0 . .
C34 C35 P4 120.6(18) . .
C30 C35 P4 119.4(18) . .
C35 C30 H30 120.0 . .
C31 C30 C35 120.0 . .
C31 C30 H30 120.0 . .
C30 C31 H31 120.0 . .
C30 C31 C32 120.0 . .
C32 C31 H31 120.0 . .
C33 C32 H32 120.0 . .
C31 C32 C33 120.0 . .
C31 C32 H32 120.0 . .
C41 C36 C37 120.0 . .
C41 C36 P4 119(5) . .
C37 C36 P4 121(5) . .
C36 C41 H41 120.0 . .
C40 C41 C36 120.0 . .
C40 C41 H41 120.0 . .
C41 C40 H40 120.0 . .
C41 C40 C39 120.0 . .
C39 C40 H40 120.0 . .
C40 C39 H39 120.0 . .
C38 C39 C40 120.0 . .
C38 C39 H39 120.0 . .
C39 C38 H38 120.0 . .
C37 C38 C39 120.0 . .
C37 C38 H38 120.0 . .
C36 C37 H37 120.0 . .
C38 C37 C36 120.0 . .
C38 C37 H37 120.0 . .
H42A C42 H42B 107.6 . .
P3 C42 H42A 108.6 . .
P3 C42 H42B 108.6 . .
P3 C42 P4 114.7(13) . .
P4 C42 H42A 108.6 . .
P4 C42 H42B 108.6 . .
C47 C48 C43 120.0 . .
C47 C48 P3 119.7(11) . .
C43 C48 P3 120.3(11) . .
C48 C47 H47 120.0 . .
C46 C47 C48 120.0 . .
C46 C47 H47 120.0 . .
C47 C46 H46 120.0 . .
C47 C46 C45 120.0 . .
C45 C46 H46 120.0 . .
C46 C45 H45 120.0 . .
C46 C45 C44 120.0 . .
C44 C45 H45 120.0 . .
C45 C44 H44 120.0 . .
C43 C44 C45 120.0 . .
C43 C44 H44 120.0 . .
C48 C43 H43 120.0 . .
C44 C43 C48 120.0 . .
C44 C43 H43 120.0 . .
C50 C49 C54 116(3) . .
C50 C49 P3 128(3) . .
C54 C49 P3 116(2) . .
C49 C50 H50 119.4 . .
C49 C50 C51 121(4) . .
C51 C50 H50 119.4 . .
C50 C51 H51 116.5 . .
C52 C51 C50 127(4) . .
C52 C51 H51 116.5 . .
C51 C52 H52 122.7 . .
C53 C52 C51 115(3) . .
C53 C52 H52 122.7 . .
C52 C53 H53 120.3 . .
C52 C53 C54 119(3) . .
C54 C53 H53 120.3 . .
C49 C54 C53 118(3) . .
C49 C54 H54 120.8 . .
C53 C54 H54 120.8 . .
C55 C60 H60 120.0 . .
C55 C60 C59 120.0 . .
C59 C60 H60 120.0 . .
C60 C55 P2 116.6(17) . .
C56 C55 C60 120.0 . .
C56 C55 P2 122.7(17) . .
C55 C56 H56 120.0 . .
C55 C56 C57 120.0 . .
C57 C56 H56 120.0 . .
C56 C57 H57 120.0 . .
C58 C57 C56 120.0 . .
C58 C57 H57 120.0 . .
C57 C58 H58 120.0 . .
C57 C58 C59 120.0 . .
C59 C58 H58 120.0 . .
C60 C59 H59 120.0 . .
C58 C59 C60 120.0 . .
C58 C59 H59 120.0 . .
C65 C66 C61 120.0 . .
C65 C66 P2 115.1(13) . .
C61 C66 P2 124.9(13) . .
C66 C65 H65 120.0 . .
C64 C65 C66 120.0 . .
C64 C65 H65 120.0 . .
C65 C64 H64 120.0 . .
C65 C64 C63 120.0 . .
C63 C64 H64 120.0 . .
C64 C63 H63 120.0 . .
C62 C63 C64 120.0 . .
C62 C63 H63 120.0 . .
C63 C62 H62 120.0 . .
C61 C62 C63 120.0 . .
C61 C62 H62 120.0 . .
C66 C61 H61 120.0 . .
C62 C61 C66 120.0 . .
C62 C61 H61 120.0 . .
H67A C67 H67B 107.6 . .
P1 C67 H67A 108.7 . .
P1 C67 H67B 108.7 . .
P2 C67 H67A 108.7 . .
P2 C67 H67B 108.7 . .
P2 C67 P1 114.1(12) . .
C72 C73 C68 120.0 . .
C72 C73 P1 115.9(12) . .
C68 C73 P1 124.1(12) . .
C73 C72 H72 120.0 . .
C73 C72 C71 120.0 . .
C71 C72 H72 120.0 . .
C72 C71 H71 120.0 . .
C72 C71 C70 120.0 . .
C70 C71 H71 120.0 . .
C71 C70 H70 120.0 . .
C69 C70 C71 120.0 . .
C69 C70 H70 120.0 . .
C70 C69 H69 120.0 . .
C68 C69 C70 120.0 . .
C68 C69 H69 120.0 . .
C73 C68 H68 120.0 . .
C69 C68 C73 120.0 . .
C69 C68 H68 120.0 . .
C75 C74 H74 120.0 . .
C75 C74 C79 120.0 . .
C79 C74 H74 120.0 . .
C74 C75 C76 120.0 . .
C74 C75 P1 123.7(12) . .
C76 C75 P1 116.3(12) . .
C75 C76 H76 120.0 . .
C77 C76 C75 120.0 . .
C77 C76 H76 120.0 . .
C76 C77 H77 120.0 . .
C78 C77 C76 120.0 . .
C78 C77 H77 120.0 . .
C77 C78 H78 120.0 . .
C79 C78 C77 120.0 . .
C79 C78 H78 120.0 . .
C74 C79 H79 120.0 . .
C78 C79 C74 120.0 . .
C78 C79 H79 120.0 . .
C80 C81 H81 120.0 . .
C80 C81 C82 120.0 . .
C82 C81 H81 120.0 . .
C81 C80 C85 120.0 . .
C81 C80 S1 115.6(13) . .
C85 C80 S1 124.2(13) . .
C80 C85 H85 120.0 . .
C80 C85 C84 120.0 . .
C84 C85 H85 120.0 . .
C85 C84 H84 120.0 . .
C83 C84 C85 120.0 . .
C83 C84 H84 120.0 . .
C84 C83 C82 120.0 . .
C84 C83 C86 119.1(6) . .
C82 C83 C86 120.9(6) . .
C81 C82 H82 120.0 . .
C83 C82 C81 120.0 . .
C83 C82 H82 120.0 . .
C83 C86 C87 120.3(17) . .
C83 C86 C88 107.5(8) . .
C83 C86 C89 124.0(17) . .
C87 C86 C89 100.3(8) . .
C88 C86 C87 100.7(8) . .
C88 C86 C89 100.1(8) . .
C86 C87 H87A 109.5 . .
C86 C87 H87B 109.5 . .
C86 C87 H87C 109.5 . .
H87A C87 H87B 109.5 . .
H87A C87 H87C 109.5 . .
H87B C87 H87C 109.5 . .
C86 C88 H88A 109.5 . .
C86 C88 H88B 109.5 . .
C86 C88 H88C 109.5 . .
H88A C88 H88B 109.5 . .
H88A C88 H88C 109.5 . .
H88B C88 H88C 109.5 . .
C86 C89 H89A 109.7 . .
C86 C89 H89B 109.4 . .
C86 C89 H89C 109.2 . .
H89A C89 H89B 109.5 . .
H89A C89 H89C 109.5 . .
H89B C89 H89C 109.5 . .
C95 C90 C91 120.0 . .
C95 C90 S2 118(3) . .
C91 C90 S2 122(3) . .
C90 C95 H95 120.0 . .
C90 C95 C94 120.0 . .
C94 C95 H95 120.0 . .
C95 C94 C93 120.0 . .
C94 C93 C97 101(3) . .
C92 C93 C94 120.0 . .
C92 C93 C97 139(3) . .
C93 C92 H92 120.0 . .
C91 C92 C93 120.0 . .
C91 C92 H92 120.0 . .
C90 C91 H91 120.0 . .
C92 C91 C90 120.0 . .
C92 C91 H91 120.0 . .
H96A C96 H96B 109.5 . .
H96A C96 H96C 109.5 . .
H96B C96 H96C 109.5 . .
C97 C96 H96A 109.5 . .
C97 C96 H96B 109.5 . .
C97 C96 H96C 109.5 . .
C93 C97 C96 124(2) . .
C93 C97 C98 106(3) . .
C93 C97 C99 124(3) . .
C96 C97 C98 99.5(8) . .
C96 C97 C99 98.9(8) . .
C98 C97 C99 98.6(8) . .
C97 C98 H98A 109.8 . .
C97 C98 H98B 108.8 . .
C97 C98 H98C 109.8 . .
H98A C98 H98B 109.5 . .
H98A C98 H98C 109.5 . .
H98B C98 H98C 109.5 . .
C97 C99 H99A 109.5 . .
C97 C99 H99B 109.5 . .
C97 C99 H99C 109.5 . .
H99A C99 H99B 109.5 . .
H99A C99 H99C 109.5 . .
H99B C99 H99C 109.5 . .
H10D C100 H10E 109.4 . .
H10D C100 H10F 109.5 . .
H10E C100 H10F 109.5 . .
C101 C100 H10D 109.5 . .
C101 C100 H10E 109.5 . .
C101 C100 H10F 109.5 . .
C100 C101 C102 106.1(8) . .
C103 C101 C100 106.9(8) . .
C103 C101 C102 106.5(8) . .
C104 C101 C100 111.8(8) . .
C104 C101 C102 112.0(8) . .
C104 C101 C103 113.1(8) . .
C101 C102 H10G 109.5 . .
C101 C102 H10H 109.5 . .
C101 C102 H10I 109.5 . .
H10G C102 H10H 109.5 . .
H10G C102 H10I 109.5 . .
H10H C102 H10I 109.5 . .
C101 C103 H10J 109.5 . .
C101 C103 H10K 109.5 . .
C101 C103 H10L 109.5 . .
H10J C103 H10K 109.5 . .
H10J C103 H10L 109.5 . .
H10K C103 H10L 109.5 . .
C108 C107 C106 120.0 . .
C108 C107 S4 122(2) . .
C106 C107 S4 118(2) . .
C107 C108 H108 120.0 . .
C107 C108 C109 120.0 . .
C109 C108 H108 120.0 . .
C108 C109 H109 120.0 . .
C108 C109 C104 120.0 . .
C104 C109 H109 120.0 . .
C101 C104 C109 120.1(6) . .
C101 C104 C105 119.9(6) . .
C109 C104 C105 120.0 . .
C104 C105 H105 120.0 . .
C106 C105 C104 120.0 . .
C106 C105 H105 120.0 . .
C107 C106 H106 120.0 . .
C105 C106 C107 120.0 . .
C105 C106 H106 120.0 . .
C111 C110 S3 122(3) . .
C115 C110 C111 118(4) . .
C115 C110 S3 121(4) . .
C110 C111 H111 120.2 . .
C110 C111 C112 120(2) . .
C112 C111 H111 120.2 . .
C111 C112 H112 120.1 . .
C113 C112 C111 120(2) . .
C113 C112 H112 120.1 . .
C112 C113 C114 120.0(13) . .
C112 C113 C119 124(4) . .
C114 C113 C119 116(4) . .
C113 C114 H114 119.7 . .
C115 C114 C113 120.4(13) . .
C115 C114 H114 119.9 . .
C110 C115 C114 123(3) . .
C110 C115 H115 118.7 . .
C114 C115 H115 118.7 . .
H11C C116 H11D 109.5 . .
H11C C116 H11E 109.4 . .
H11D C116 H11E 109.5 . .
C119 C116 H11C 109.3 . .
C119 C116 H11D 102.9 . .
C119 C116 H11E 116.0 . .
H11F C117 H11G 109.5 . .
H11F C117 H11H 109.5 . .
H11G C117 H11H 109.5 . .
C119 C117 H11F 109.5 . .
C119 C117 H11G 109.5 . .
C119 C117 H11H 109.5 . .
H11I C118 H11J 109.5 . .
H11I C118 H11K 109.5 . .
H11J C118 H11K 109.5 . .
C119 C118 H11I 109.5 . .
C119 C118 H11J 109.5 . .
C119 C118 H11K 109.5 . .
C113 C119 C116 114(3) . .
C113 C119 C116 114(3) . 6_565
C113 C119 C117 110(4) . .
C113 C119 C118 119(4) . .
C116 C119 C116 126(5) 6_565 .
C117 C119 C118 132(5) . .
C11 C120 C11 123(4) 6_565 .
C11 C120 S6 118(2) . .
C11 C120 S6 118(2) 6_565 .
Ag9A Mo1 Ag9A 74.20(18) . 2_655
Mo2 Mo1 Ag9A 102.05(13) . .
Mo2 Mo1 Ag9A 106.10(13) . 2_655
Mo2 Mo1 Ag9A 102.05(13) 2_655 2_655
Mo2 Mo1 Ag9A 106.10(13) 2_655 .
Mo2 Mo1 Mo2 144.5(3) . 2_655
O12 Mo1 Ag9A 81.1(5) . 2_655
O12 Mo1 Ag9A 48.9(4) . .
O12 Mo1 Ag9A 81.1(5) 2_655 .
O12 Mo1 Ag9A 48.9(4) 2_655 2_655
O12 Mo1 Mo2 153.5(4) 2_655 .
O12 Mo1 Mo2 54.3(4) . .
O12 Mo1 Mo2 153.5(4) . 2_655
O12 Mo1 Mo2 54.3(4) 2_655 2_655
O12 Mo1 O12 118.7(9) . 2_655
O13 Mo1 Ag9A 147.5(4) 2_655 .
O13 Mo1 Ag9A 147.5(4) . 2_655
O13 Mo1 Ag9A 91.8(4) . .
O13 Mo1 Ag9A 91.8(4) 2_655 2_655
O13 Mo1 Mo2 53.1(4) 2_655 .
O13 Mo1 Mo2 53.1(4) . 2_655
O13 Mo1 Mo2 105.5(5) . .
O13 Mo1 Mo2 105.5(5) 2_655 2_655
O13 Mo1 O12 100.7(6) . 2_655
O13 Mo1 O12 111.9(6) 2_655 2_655
O13 Mo1 O12 111.9(6) . .
O13 Mo1 O12 100.7(6) 2_655 .
O13 Mo1 O13 113.5(8) 2_655 .
Ag8A Mo2 Ag4A 73.20(18) . .
Mo1 Mo2 Ag4A 102.83(16) . .
Mo1 Mo2 Ag8A 105.43(17) . .
Mo2A Mo2 Ag4A 103.86(16) . .
Mo2A Mo2 Ag8A 105.65(17) . .
Mo2A Mo2 Mo1 143.6(2) . .
O12 Mo2 Ag4A 77.6(4) . .
O12 Mo2 Ag8A 49.8(5) . .
O12 Mo2 Mo1 56.6(5) . .
O12 Mo2 Mo2A 154.5(6) . .
O12 Mo2 O15 116.9(7) . .
O13 Mo2 Ag4A 90.6(4) 2_655 .
O13 Mo2 Ag8A 148.6(4) 2_655 .
O13 Mo2 Mo1 51.3(4) 2_655 .
O13 Mo2 Mo2A 104.2(4) 2_655 .
O13 Mo2 O12 101.3(7) 2_655 .
O13 Mo2 O15 111.3(6) 2_655 .
O14 Mo2 Ag4A 152.0(5) . .
O14 Mo2 Ag8A 93.6(4) . .
O14 Mo2 Mo1 104.4(5) . .
O14 Mo2 Mo2A 55.2(4) . .
O14 Mo2 O12 112.9(6) . .
O14 Mo2 O13 111.3(6) . 2_655
O14 Mo2 O15 103.4(6) . .
O15 Mo2 Ag4A 50.7(4) . .
O15 Mo2 Ag8A 79.2(5) . .
O15 Mo2 Mo1 151.4(4) . .
O15 Mo2 Mo2A 54.5(4) . .
Ag5A Mo2A Ag5 15.2(3) . .
Ag5A Mo2A Ag6 77.8(5) . .
Ag5A Mo2A S5 40.2(3) . .
Ag6 Mo2A Ag5 92.9(4) . .
Ag6 Mo2A S5 37.6(4) . .
Mo2 Mo2A Ag5 101.44(14) . .
Mo2 Mo2A Ag5A 106.5(3) . .
Mo2 Mo2A Ag6 102.5(2) . .
Mo2 Mo2A S5 107.28(19) . .
Mo2A Mo2A Ag5 101.16(8) 6_565 .
Mo2A Mo2A Ag5A 102.6(3) 6_565 .
Mo2A Mo2A Ag6 104.1(2) 6_565 .
Mo2A Mo2A Mo2 143.89(12) 6_565 .
Mo2A Mo2A S5 108.72(13) 6_565 .
O14 Mo2A Ag5 153.6(4) . .
O14 Mo2A Ag5A 153.4(5) . .
O14 Mo2A Ag6 90.5(5) . .
O14 Mo2A Mo2 52.3(4) . .
O14 Mo2A Mo2A 103.4(4) . 6_565
O14 Mo2A O15 104.3(6) . .
O14 Mo2A O17 110.8(8) . .
O14 Mo2A S5 123.6(4) . .
O15 Mo2A Ag5 51.2(5) . .
O15 Mo2A Ag5A 50.0(6) . .
O15 Mo2A Ag6 77.5(6) . .
O15 Mo2A Mo2 58.4(5) . .
O15 Mo2A Mo2A 152.2(5) . 6_565
O15 Mo2A O17 114.1(7) . .
O15 Mo2A S5 55.7(5) . .
O16 Mo2A Ag5 76.9(5) . .
O16 Mo2A Ag5A 89.7(6) . .
O16 Mo2A Ag6 152.6(6) . .
O16 Mo2A Mo2 104.4(5) . .
O16 Mo2A Mo2A 54.6(3) . 6_565
O16 Mo2A O14 110.0(7) . .
O16 Mo2A O15 112.8(6) . .
O16 Mo2A O17 104.8(6) . .
O16 Mo2A S5 126.4(6) . .
O17 Mo2A Ag5 91.0(7) . .
O17 Mo2A Ag5A 79.6(8) . .
O17 Mo2A Ag6 49.3(4) . .
O17 Mo2A Mo2 150.2(5) . .
O17 Mo2A Mo2A 56.2(4) . 6_565
O17 Mo2A S5 58.4(6) . .
S5 Mo2A Ag5 55.20(17) . .
O1 Mo3 O2 110.2(14) . .
O1 Mo3 O3 107.7(9) . 6_565
O1 Mo3 O3 107.7(9) . .
O3 Mo3 O2 111.1(7) 6_565 .
O3 Mo3 O2 111.1(7) . .
O3 Mo3 O3 108.9(10) 6_565 .
O5 Mo4 O4 111.3(8) . .
O6 Mo4 O4 105.1(8) . .
O6 Mo4 O5 109.4(10) . .
O7 Mo4 O4 112.9(12) . .
O7 Mo4 O5 107.4(12) . .
O7 Mo4 O6 110.7(13) . .
O9 Mo5 O8 111.8(10) . .
O9 Mo5 O10 112.1(11) . .
O9 Mo5 O11 111.3(9) . .
O10 Mo5 O8 107.2(9) . .
O11 Mo5 O8 105.9(8) . .
O11 Mo5 O10 108.3(9) . .
Ag6A O2 Ag6A 72.9(5) . 6_565
Mo3 O2 Ag6A 117.0(9) . .
Mo3 O2 Ag6A 117.0(9) . 6_565
Ag14 O3 Ag13 92.5(5) . .
Mo3 O3 Ag13 138.6(9) . .
Mo3 O3 Ag14 127.8(8) . .
Ag13 O4 Ag14 92.3(6) . .
Mo4 O4 Ag13 120.0(8) . .
Mo4 O4 Ag14 136.9(8) . .
Ag12 O5 Ag11 92.2(6) . 2_655
Mo4 O5 Ag11 142.8(9) . 2_655
Mo4 O5 Ag12 120.9(9) . .
Ag11 O8 Ag12 96.1(6) 2_655 .
Mo5 O8 Ag11 113.8(9) . 2_655
Mo5 O8 Ag12 128.7(10) . .
Mo5 O10 Ag8 105.7(10) . .
Ag10 O11 Ag10 86.3(7) 2_655 .
Mo5 O11 Ag10 141.2(9) . .
Mo5 O11 Ag10 115.5(8) . 2_655
Ag8A O12 Ag9 95.0(6) . .
Ag9A O12 Ag8A 119.7(7) . .
Ag9A O12 Ag9 26.4(2) . .
Mo1 O12 Ag8A 149.5(8) . .
Mo1 O12 Ag9 101.5(6) . .
Mo1 O12 Ag9A 82.7(7) . .
Mo2 O12 Ag8A 83.2(7) . .
Mo2 O12 Ag9 147.3(8) . .
Mo2 O12 Ag9A 148.6(9) . .
Mo2 O12 Mo1 69.1(5) . .
Ag3 O13 Ag1 95.1(4) 2_655 5_665
Mo1 O13 Ag1 117.3(6) . 5_665
Mo1 O13 Ag3 123.1(6) . 2_655
Mo1 O13 Mo2 75.6(5) . 2_655
Mo2 O13 Ag1 118.4(5) 2_655 5_665
Mo2 O13 Ag3 129.5(6) 2_655 2_655
Ag7 O14 Ag1 89.8(4) . 5_665
Mo2 O14 Ag1 119.6(6) . 5_665
Mo2 O14 Ag7 123.6(6) . .
Mo2 O14 Mo2A 72.5(5) . .
Mo2A O14 Ag1 121.3(6) . 5_665
Mo2A O14 Ag7 133.9(7) . .
Ag4 O15 Ag5 72.5(3) . .
Ag4A O15 Ag4 26.6(2) . .
Ag4A O15 Ag5 96.9(5) . .
Ag5A O15 Ag4 92.4(6) . .
Ag5A O15 Ag4A 114.4(7) . .
Ag5A O15 Ag5 21.7(4) . .
Mo2 O15 Ag4 96.6(6) . .
Mo2 O15 Ag4A 84.7(6) . .
Mo2 O15 Ag5 139.9(8) . .
Mo2 O15 Ag5A 148.0(10) . .
Mo2A O15 Ag4 139.0(8) . .
Mo2A O15 Ag4A 148.1(9) . .
Mo2A O15 Ag5 95.6(6) . .
Mo2A O15 Ag5A 86.1(8) . .
Mo2A O15 Mo2 67.1(5) . .
Ag2 O16 Ag1 87.1(5) 6_565 .
Ag2 O16 Ag1 87.1(5) . .
Ag2 O16 Ag2 19.49(18) 6_565 .
Mo2A O16 Ag1 120.1(7) 6_565 .
Mo2A O16 Ag1 120.1(7) . .
Mo2A O16 Ag2 139.2(8) . 6_565
Mo2A O16 Ag2 124.1(5) . .
Mo2A O16 Ag2 124.1(5) 6_565 6_565
Mo2A O16 Ag2 139.2(8) 6_565 .
Mo2A O16 Mo2A 70.7(7) 6_565 .
Ag6 O17 Ag6 111.7(11) 6_565 .
Ag6 O17 Ag6A 93.9(8) . 6_565
Ag6 O17 Ag6A 93.9(8) 6_565 .
Ag6 O17 Ag6A 23.6(5) 6_565 6_565
Ag6 O17 Ag6A 23.6(5) . .
Ag6A O17 Ag6A 73.0(5) 6_565 .
Mo2A O17 Ag6 87.0(4) 6_565 6_565
Mo2A O17 Ag6 150.3(12) 6_565 .
Mo2A O17 Ag6 150.3(12) . 6_565
Mo2A O17 Ag6 87.0(4) . .
Mo2A O17 Ag6A 140.4(12) 6_565 .
Mo2A O17 Ag6A 96.2(5) . .
Mo2A O17 Ag6A 140.4(12) . 6_565
Mo2A O17 Ag6A 96.2(5) 6_565 6_565
Mo2A O17 Mo2A 67.6(7) . 6_565
C67 P1 Ag11 114.9(7) . .
C73 P1 Ag11 116.7(8) . .
C73 P1 C67 104.6(11) . .
C73 P1 C75 105.0(9) . .
C75 P1 Ag11 112.7(7) . .
C75 P1 C67 101.2(10) . .
C55 P2 Ag10 116.5(10) . .
C55 P2 C67 101.1(12) . .
C66 P2 Ag10 115.9(8) . .
C66 P2 C55 101.3(13) . .
C66 P2 C67 104.8(13) . .
C67 P2 Ag10 115.1(7) . .
C42 P3 Ag12 115.4(8) . .
C42 P3 C48 107.9(13) . .
C42 P3 C49 101.7(14) . .
C48 P3 Ag12 112.7(7) . .
C48 P3 C49 103.1(15) . .
C49 P3 Ag12 114.9(14) . .
C35 P4 Ag13 112.1(10) . .
C35 P4 C36 103(2) . .
C36 P4 Ag13 114(3) . .
C42 P4 Ag13 113.3(10) . .
C42 P4 C35 107.2(14) . .
C42 P4 C36 106(2) . .
C17 P5 Ag14 116.5(15) . .
C18 P5 Ag14 114.7(9) . .
C18 P5 C17 101.6(16) . .
C24 P5 Ag14 112.2(19) . .
C24 P5 C17 111(2) . .
C24 P5 C18 99.6(18) . .
Ag4 S1 Ag9 103.8(2) 2_655 .
Ag4 S1 Ag10 162.3(2) 2_655 .
Ag4 S1 Ag11 94.6(2) 2_655 .
Ag4A S1 Ag4 27.02(13) 2_655 2_655
Ag4A S1 Ag9 110.7(2) 2_655 .
Ag4A S1 Ag9A 95.6(2) 2_655 .
Ag4A S1 Ag10 136.4(2) 2_655 .
Ag4A S1 Ag11 82.82(19) 2_655 .
Ag9 S1 Ag10 88.6(2) . .
Ag9 S1 Ag11 160.2(3) . .
Ag9A S1 Ag4 101.4(2) . 2_655
Ag9A S1 Ag9 28.00(13) . .
Ag9A S1 Ag10 83.60(18) . .
Ag9A S1 Ag11 141.0(2) . .
Ag10 S1 Ag11 71.90(13) . .
C80 S1 Ag4 95.6(8) . 2_655
C80 S1 Ag4A 121.4(9) . 2_655
C80 S1 Ag9 86.7(9) . .
C80 S1 Ag9A 114.7(9) . .
C80 S1 Ag10 97.6(8) . .
C80 S1 Ag11 98.7(8) . .
Ag3 S2 Ag7 84.6(2) 2_655 .
Ag8 S2 Ag3 135.1(3) . 2_655
Ag8 S2 Ag7 76.3(2) . .
Ag9 S2 Ag3 79.9(3) . 2_655
Ag9 S2 Ag7 131.6(3) . .
Ag9 S2 Ag8 83.3(3) . .
C90 S2 Ag3 111.4(13) . 2_655
C90 S2 Ag7 104.9(13) . .
C90 S2 Ag8 112.7(14) . .
C90 S2 Ag9 123.4(13) . .
Ag6A S3 Ag6A 76.7(3) 6_565 .
Ag7 S3 Ag6A 76.59(15) . .
Ag7 S3 Ag6A 133.3(3) 6_565 .
Ag7 S3 Ag6A 133.3(3) . 6_565
Ag7 S3 Ag6A 76.59(15) 6_565 6_565
Ag7 S3 Ag7 95.5(3) 6_565 .
C110 S3 Ag6A 114.5(13) . 6_565
C110 S3 Ag6A 114.5(13) . .
C110 S3 Ag7 111.2(10) . 6_565
C110 S3 Ag7 111.2(10) . .
Ag6 S4 Ag6A 26.1(4) . .
Ag6 S4 Ag8 99.8(4) . .
Ag6 S4 Ag8A 87.8(3) . .
Ag6 S4 Ag12 138.3(5) . .
Ag6 S4 Ag13 88.8(4) . .
Ag6A S4 Ag8 91.2(2) . .
Ag6A S4 Ag12 164.4(2) . .
Ag6A S4 Ag13 102.0(2) . .
Ag8 S4 Ag12 93.61(19) . .
Ag8 S4 Ag13 164.2(2) . .
Ag8A S4 Ag6A 92.3(2) . .
Ag8A S4 Ag8 29.98(15) . .
Ag8A S4 Ag12 84.61(19) . .
Ag8A S4 Ag13 139.0(3) . .
Ag12 S4 Ag13 71.43(14) . .
C107 S4 Ag6 118.6(12) . .
C107 S4 Ag6A 95.1(11) . .
C107 S4 Ag8 93.9(11) . .
C107 S4 Ag8A 123.6(12) . .
C107 S4 Ag12 99.3(11) . .
C107 S4 Ag13 93.5(11) . .
Ag5A S5 Ag5 6.8(5) . .
Ag5A S5 Ag6A 140.1(5) . .
Ag5A S5 Mo2A 66.6(5) . .
Ag6 S5 Ag5 141.6(4) . .
Ag6 S5 Ag5A 135.4(6) . .
Ag6 S5 Ag6A 5.1(3) . .
Ag6 S5 Mo2A 68.9(4) . .
Ag6A S5 Ag5 146.4(2) . .
Mo2A S5 Ag5 72.70(18) . .
Mo2A S5 Ag6A 73.78(17) . .
Ag5 S6 Ag5 84.7(3) . 6_565
Ag5 S6 Ag14 100.63(10) 6_565 6_565
Ag5 S6 Ag14 168.1(3) . 6_565
Ag5 S6 Ag14 168.1(3) 6_565 .
Ag5 S6 Ag14 100.63(10) . .
Ag5A S6 Ag5 24.6(3) . .
Ag5A S6 Ag5 89.6(5) 6_565 .
Ag5A S6 Ag5 24.6(3) 6_565 6_565
Ag5A S6 Ag5 89.6(5) . 6_565
Ag5A S6 Ag5A 84.1(8) 6_565 .
Ag5A S6 Ag14 91.0(4) . .
Ag5A S6 Ag14 143.8(5) 6_565 .
Ag5A S6 Ag14 91.0(4) 6_565 6_565
Ag5A S6 Ag14 143.8(5) . 6_565
Ag14 S6 Ag14 72.2(2) 6_565 .
C120 S6 Ag5 96.2(18) . 6_565
C120 S6 Ag5 96.2(18) . .
C120 S6 Ag5A 119.7(16) . 6_565
C120 S6 Ag5A 119.7(16) . .
C120 S6 Ag14 93.8(19) . 6_565
C120 S6 Ag14 93.8(19) . .
Ag1 S7 Ag2 77.67(16) . 6_565
Ag1 S7 Ag2 77.67(16) . .
Ag1 S7 Ag7 78.81(14) . 5_665
Ag1 S7 Ag7 78.81(14) . 2_655
Ag2 S7 Ag2 16.95(12) 6_565 .
Ag2 S7 Ag7 141.25(16) 6_565 2_655
Ag2 S7 Ag7 126.53(12) 6_565 5_665
Ag2 S7 Ag7 141.25(16) . 5_665
Ag2 S7 Ag7 126.53(12) . 2_655
Ag7 S7 Ag7 77.59(17) 5_665 2_655
Ag2 S8 Ag2 6.17(12) . 6_565
Ag2 S8 Ag3 95.1(5) . .
Ag2 S8 Ag4 136.6(4) 6_565 .
Ag2 S8 Ag4 131.9(5) . .
Ag2 S8 Ag5 84.4(4) . .
Ag2 S8 C1 124.5(10) . .
Ag3 S8 Ag2 100.4(5) . 6_565
Ag3 S8 Ag4 71.1(3) . .
Ag5 S8 Ag2 83.2(4) . 6_565
Ag5 S8 Ag3 132.3(4) . .
Ag5 S8 Ag4 74.3(4) . .
C1 S8 Ag2 119.2(9) . 6_565
C1 S8 Ag3 109.7(8) . .
C1 S8 Ag4 103.3(10) . .
C1 S8 Ag5 109.4(10) . .
S8A S8 Ag2 165.0(15) . 6_565
S8A S8 Ag2 160.9(15) . .
S8A S8 Ag3 79.1(16) . .
S8A S8 Ag4 29.0(12) . .
S8A S8 Ag5 86.2(17) . .
S8A S8 C1 74.4(16) . .
Ag2 S8A Ag4A 115.2(5) . .
Ag2 S8A Ag5 69.1(4) . .
Ag3 S8A Ag2 78.6(5) . .
Ag3 S8A Ag4A 80.6(4) . .
Ag3 S8A Ag5 129.4(6) . .
Ag4 S8A Ag2 126.0(7) . .
Ag4 S8A Ag3 83.6(6) . .
Ag4 S8A Ag4A 10.8(2) . .
Ag4 S8A Ag5 85.1(6) . .
Ag5 S8A Ag4A 79.3(5) . .
C1 S8A Ag2 92.8(10) . .
C1 S8A Ag3 112.1(12) . .
C1 S8A Ag4 140.9(12) . .
C1 S8A Ag4A 151.5(11) . .
C1 S8A Ag5 107.5(10) . .
S8 S8A Ag2 13.0(11) . .
S8 S8A Ag3 82.0(16) . .
S8 S8A Ag4 139.0(16) . .
S8 S8A Ag4A 128.2(15) . .
S8 S8A Ag5 75.2(16) . .
S8 S8A C1 79.9(16) . .

loop_
_geom_bond_atom_site_label_1
_geom_bond_atom_site_label_2
_geom_bond_distance
_geom_bond_site_symmetry_2
Ag1 Ag1 3.134(4) 5_665
Ag1 O13 2.541(12) 2_655
Ag1 O13 2.541(12) 5_665
Ag1 O14 2.571(13) 2_655
Ag1 O14 2.571(13) 5_665
Ag1 O16 2.546(19) .
Ag1 S7 2.669(6) .
Ag2 Ag2 0.835(6) 6_565
Ag2 Ag3 3.142(4) .
Ag2 Ag5 2.858(5) .
Ag2 Ag5 3.307(5) 6_565
Ag2 O16 2.467(16) .
Ag2 S7 2.834(7) .
Ag2 S8 1.725(14) .
Ag2 S8 2.529(14) 6_565
Ag2 S8A 2.505(14) .
Ag3 Ag4 2.927(5) .
Ag3 Ag7 3.279(3) 2_655
Ag3 Ag9 3.014(6) 2_655
Ag3 Ag9A 3.293(3) 2_655
Ag3 O13 2.418(11) 2_655
Ag3 S2 2.424(7) 2_655
Ag3 S8 2.477(11) .
Ag3 S8A 2.456(18) .
Ag4 Ag4A 1.148(5) .
Ag4 Ag5 3.025(4) .
Ag4 Ag5A 3.296(12) .
Ag4 O15 2.533(13) .
Ag4 S1 2.521(6) 2_655
Ag4 S8 2.556(13) .
Ag4 S8A 1.889(15) .
Ag4A Ag8A 3.136(7) .
Ag4A Ag11 3.370(4) 2_655
Ag4A Mo2 2.690(5) .
Ag4A O15 2.089(14) .
Ag4A S1 2.324(6) 2_655
Ag4A S8A 2.947(15) .
Ag5 Ag2 3.307(5) 6_565
Ag5 Ag5 3.317(7) 6_565
Ag5 Ag5A 1.033(13) .
Ag5 Mo2A 3.296(4) .
Ag5 O15 2.581(14) .
Ag5 S5 2.834(8) .
Ag5 S6 2.463(6) .
Ag5 S8 2.452(11) .
Ag5 S8A 2.531(18) .
Ag5A Ag5A 3.18(3) 6_565
Ag5A Ag6 3.31(2) .
Ag5A Mo2A 2.611(15) .
Ag5A O15 2.004(18) .
Ag5A S5 1.837(16) .
Ag5A S6 2.375(11) .
Ag6 Ag6 3.331(17) 6_565
Ag6 Ag6A 3.375(11) 6_565
Ag6 Ag6A 1.089(15) .
Ag6 Ag8A 3.322(9) .
Ag6 Mo2A 2.651(11) .
Ag6 O17 2.013(14) .
Ag6 S4 2.350(10) .
Ag6 S5 1.735(18) .
Ag6A Ag6 3.375(11) 6_565
Ag6A Ag6A 3.064(6) 6_565
Ag6A Ag7 3.056(4) .
Ag6A O2 2.578(17) .
Ag6A O17 2.576(16) .
Ag6A S3 2.470(8) .
Ag6A S4 2.454(6) .
Ag6A S5 2.807(8) .
Ag7 Ag3 3.279(3) 2_655
Ag7 Ag8 3.002(4) .
Ag7 O14 2.451(12) .
Ag7 S2 2.447(7) .
Ag7 S3 2.462(7) .
Ag7 S7 2.908(5) 5_665
Ag8 Ag8A 1.273(6) .
Ag8 Ag9 3.113(6) .
Ag8 O10 2.58(2) .
Ag8 S2 2.414(8) .
Ag8 S4 2.477(6) .
Ag8A Mo2 2.567(5) .
Ag8A O12 1.974(18) .
Ag8A S4 2.442(7) .
Ag9 Ag3 3.014(6) 2_655
Ag9 Ag9A 1.201(5) .
Ag9 O12 2.583(13) .
Ag9 S1 2.537(7) .
Ag9 S2 2.268(9) .
Ag9A Ag3 3.293(3) 2_655
Ag9A Ag9A 3.117(7) 2_655
Ag9A Mo1 2.584(5) .
Ag9A O12 1.962(14) .
Ag9A S1 2.395(6) .
Ag10 Ag10 3.304(3) 2_655
Ag10 Ag11 3.211(2) .
Ag10 O11 2.490(17) .
Ag10 O11 2.337(19) 2_655
Ag10 P2 2.374(6) .
Ag10 S1 2.720(5) .
Ag11 Ag4A 3.371(4) 2_655
Ag11 O5 2.408(18) 2_655
Ag11 O8 2.244(19) 2_655
Ag11 P1 2.375(6) .
Ag11 S1 2.749(5) .
Ag12 Ag13 3.193(2) .
Ag12 O5 2.299(18) .
Ag12 O8 2.318(16) .
Ag12 P3 2.378(6) .
Ag12 S4 2.713(5) .
Ag13 Ag14 3.370(2) .
Ag13 O3 2.370(14) .
Ag13 O4 2.335(17) .
Ag13 P4 2.378(7) .
Ag13 S4 2.756(6) .
Ag14 Ag14 3.247(3) 6_565
Ag14 O3 2.293(16) .
Ag14 O4 2.340(14) .
Ag14 P5 2.383(7) .
Ag14 S6 2.754(6) .
C4 C5 1.3900 .
C4 C3 1.3900 .
C4 C7 1.51(3) .
C5 H5 0.9500 .
C5 C6 1.3900 .
C6 H6 0.9500 .
C6 C1 1.3900 .
C1 C2 1.3900 .
C1 S8 1.839(15) .
C1 S8A 1.799(18) .
C2 H2 0.9500 .
C2 C3 1.3900 .
C3 H3 0.9500 .
C7 C8 1.36(4) .
C7 C9 1.58(5) .
C7 C10 1.47(5) .
C8 H8A 0.9804 .
C8 H8B 0.9796 .
C8 H8C 0.9795 .
C9 H9A 0.9800 .
C9 H9B 0.9800 .
C9 H9C 0.9800 .
C10 H10A 0.9800 .
C10 H10B 0.9800 .
C10 H10C 0.9800 .
C11 H11A 0.9900 .
C11 H11B 0.9900 .
C11 C12 1.44(4) .
C11 C120 1.45(4) .
C12 H12 0.9500 .
C12 C13 1.36(5) .
C13 C12 1.36(5) 6_565
C13 C15 1.551(10) .
C13 C15 1.551(10) 6_565
C14 H14A 0.9802 .
C14 H14B 0.9804 .
C14 H14C 0.9798 .
C14 C15 1.50(3) .
C14 C15 1.50(3) 6_565
C15 C14 1.50(3) 6_565
C15 C15 0.00(10) 6_565
C15 C16 1.550(10) .
C16 C15 1.550(10) 6_565
C16 H16A 0.9802 .
C16 H16B 0.9797 .
C16 H16C 0.9796 .
C17 H17A 0.9900 .
C17 H17B 0.9900 .
C17 P5 1.86(3) 6_565
C17 P5 1.86(3) .
C18 C19 1.3900 .
C18 C23 1.3900 .
C18 P5 1.83(2) .
C19 H19 0.9500 .
C19 C20 1.3900 .
C20 H20 0.9500 .
C20 C21 1.3900 .
C21 H21 0.9500 .
C21 C22 1.3900 .
C22 H22 0.9500 .
C22 C23 1.3900 .
C23 H23 0.9500 .
C24 C29 1.3900 .
C24 C25 1.3900 .
C24 P5 1.76(3) .
C29 H29 0.9500 .
C29 C28 1.3900 .
C28 H28 0.9500 .
C28 C27 1.3900 .
C27 H27 0.9500 .
C27 C26 1.3900 .
C26 H26 0.9500 .
C26 C25 1.3900 .
C25 H25 0.9500 .
C33 H33 0.9500 .
C33 C34 1.3900 .
C33 C32 1.3900 .
C34 H34 0.9500 .
C34 C35 1.3900 .
C35 C30 1.3900 .
C35 P4 1.84(2) .
C30 H30 0.9500 .
C30 C31 1.3900 .
C31 H31 0.9500 .
C31 C32 1.3900 .
C32 H32 0.9500 .
C36 C41 1.3900 .
C36 C37 1.3900 .
C36 P4 1.84(4) .
C41 H41 0.9500 .
C41 C40 1.3900 .
C40 H40 0.9500 .
C40 C39 1.3900 .
C39 H39 0.9500 .
C39 C38 1.3900 .
C38 H38 0.9500 .
C38 C37 1.3900 .
C37 H37 0.9500 .
C42 H42A 0.9900 .
C42 H42B 0.9900 .
C42 P3 1.81(3) .
C42 P4 1.83(3) .
C48 C47 1.3900 .
C48 C43 1.3900 .
C48 P3 1.814(14) .
C47 H47 0.9500 .
C47 C46 1.3900 .
C46 H46 0.9500 .
C46 C45 1.3900 .
C45 H45 0.9500 .
C45 C44 1.3900 .
C44 H44 0.9500 .
C44 C43 1.3900 .
C43 H43 0.9500 .
C49 C50 1.30(4) .
C49 C54 1.32(5) .
C49 P3 1.84(3) .
C50 H50 0.9500 .
C50 C51 1.32(4) .
C51 H51 0.9500 .
C51 C52 1.27(5) .
C52 H52 0.9500 .
C52 C53 1.27(4) .
C53 H53 0.9500 .
C53 C54 1.50(4) .
C54 H54 0.9500 .
C60 H60 0.9500 .
C60 C55 1.3900 .
C60 C59 1.3900 .
C55 C56 1.3900 .
C55 P2 1.790(19) .
C56 H56 0.9500 .
C56 C57 1.3900 .
C57 H57 0.9500 .
C57 C58 1.3900 .
C58 H58 0.9495 .
C58 C59 1.3900 .
C59 H59 0.9500 .
C66 C65 1.3900 .
C66 C61 1.3900 .
C66 P2 1.774(16) .
C65 H65 0.9500 .
C65 C64 1.3900 .
C64 H64 0.9500 .
C64 C63 1.3900 .
C63 H63 0.9500 .
C63 C62 1.3900 .
C62 H62 0.9500 .
C62 C61 1.3900 .
C61 H61 0.9500 .
C67 H67A 0.9900 .
C67 H67B 0.9900 .
C67 P1 1.87(2) .
C67 P2 1.81(2) .
C73 C72 1.3900 .
C73 C68 1.3900 .
C73 P1 1.789(14) .
C72 H72 0.9500 .
C72 C71 1.3900 .
C71 H71 0.9500 .
C71 C70 1.3900 .
C70 H70 0.9500 .
C70 C69 1.3900 .
C69 H69 0.9500 .
C69 C68 1.3900 .
C68 H68 0.9500 .
C74 H74 0.9500 .
C74 C75 1.3900 .
C74 C79 1.3900 .
C75 C76 1.3900 .
C75 P1 1.823(14) .
C76 H76 0.9500 .
C76 C77 1.3900 .
C77 H77 0.9500 .
C77 C78 1.3900 .
C78 H78 0.9500 .
C78 C79 1.3900 .
C79 H79 0.9500 .
C81 H81 0.9500 .
C81 C80 1.3900 .
C81 C82 1.3900 .
C80 C85 1.3900 .
C80 S1 1.739(15) .
C85 H85 0.9500 .
C85 C84 1.3900 .
C84 H84 0.9500 .
C84 C83 1.3900 .
C83 C82 1.3900 .
C83 C86 1.408(6) .
C82 H82 0.9500 .
C86 C87 1.536(10) .
C86 C88 1.530(9) .
C86 C89 1.539(10) .
C87 H87A 0.9800 .
C87 H87B 0.9800 .
C87 H87C 0.9800 .
C88 H88A 0.9800 .
C88 H88B 0.9800 .
C88 H88C 0.9800 .
C89 H89A 0.9802 .
C89 H89B 0.9798 .
C89 H89C 0.9798 .
C90 C95 1.3900 .
C90 C91 1.3900 .
C90 S2 1.77(3) .
C95 H95 0.9500 .
C95 C94 1.3900 .
C94 C93 1.3900 .
C93 C92 1.3900 .
C93 C97 1.45(4) .
C92 H92 0.9500 .
C92 C91 1.3900 .
C91 H91 0.9500 .
C96 H96A 0.9800 .
C96 H96B 0.9800 .
C96 H96C 0.9800 .
C96 C97 1.540(10) .
C97 C98 1.545(10) .
C97 C99 1.550(10) .
C98 H98A 0.9802 .
C98 H98B 0.9800 .
C98 H98C 0.9796 .
C99 H99A 0.9800 .
C99 H99B 0.9800 .
C99 H99C 0.9800 .
C100 H10D 0.9799 .
C100 H10E 0.9804 .
C100 H10F 0.9798 .
C100 C101 1.485(9) .
C101 C102 1.488(9) .
C101 C103 1.475(9) .
C101 C104 1.386(6) .
C102 H10G 0.9800 .
C102 H10H 0.9800 .
C102 H10I 0.9800 .
C103 H10J 0.9800 .
C103 H10K 0.9800 .
C103 H10L 0.9800 .
C107 C108 1.3900 .
C107 C106 1.3900 .
C107 S4 1.86(2) .
C108 H108 0.9500 .
C108 C109 1.3900 .
C109 H109 0.9500 .
C109 C104 1.3900 .
C104 C105 1.3900 .
C105 H105 0.9500 .
C105 C106 1.3900 .
C106 H106 0.9500 .
C110 C111 1.40(6) .
C110 C115 1.346(10) .
C110 S3 1.82(5) .
C111 H111 0.9500 .
C111 C112 1.40(6) .
C112 H112 0.9503 .
C112 C113 1.353(10) .
C113 C114 1.353(10) .
C113 C119 1.39(5) .
C114 H114 0.9502 .
C114 C115 1.353(10) .
C115 H115 0.9500 .
C116 H11C 0.9801 .
C116 H11D 0.9800 .
C116 H11E 0.9801 .
C116 C119 1.548(10) .
C117 H11F 0.9800 .
C117 H11G 0.9800 .
C117 H11H 0.9800 .
C117 C119 1.549(10) .
C118 H11I 0.9800 .
C118 H11J 0.9800 .
C118 H11K 0.9800 .
C118 C119 1.550(10) .
C119 C116 1.547(10) 6_565
C120 C11 1.45(4) 6_565
C120 S6 1.80(4) .
Mo1 Ag9A 2.584(5) 2_655
Mo1 Mo2 2.180(3) .
Mo1 Mo2 2.180(3) 2_655
Mo1 O12 1.949(17) 2_655
Mo1 O12 1.949(17) .
Mo1 O13 1.756(11) .
Mo1 O13 1.756(11) 2_655
Mo2 Mo2A 2.051(4) .
Mo2 O12 1.894(13) .
Mo2 O13 1.799(13) 2_655
Mo2 O14 1.702(12) .
Mo2 O15 1.897(15) .
Mo2A Mo2A 2.041(6) 6_565
Mo2A O14 1.766(13) .
Mo2A O15 1.813(14) .
Mo2A O16 1.763(14) .
Mo2A O17 1.833(18) .
Mo2A S5 2.723(6) .
Mo3 O1 1.68(3) .
Mo3 O2 1.77(2) .
Mo3 O3 1.770(15) .
Mo3 O3 1.770(15) 6_565
Mo4 O4 1.778(16) .
Mo4 O5 1.774(18) .
Mo4 O6 1.726(19) .
Mo4 O7 1.62(3) .
Mo5 O8 1.851(18) .
Mo5 O9 1.662(19) .
Mo5 O10 1.77(2) .
Mo5 O11 1.74(2) .
O2 Ag6A 2.578(17) 6_565
O5 Ag11 2.408(18) 2_655
O8 Ag11 2.244(19) 2_655
O11 Ag10 2.337(19) 2_655
O13 Ag1 2.541(12) 5_665
O13 Ag3 2.418(11) 2_655
O13 Mo2 1.799(13) 2_655
O14 Ag1 2.571(13) 5_665
O16 Ag2 2.467(16) 6_565
O16 Mo2A 1.763(14) 6_565
O17 Ag6 2.013(14) 6_565
O17 Ag6A 2.576(16) 6_565
O17 Mo2A 1.833(18) 6_565
S1 Ag4 2.522(6) 2_655
S1 Ag4A 2.324(6) 2_655
S2 Ag3 2.424(7) 2_655
S3 Ag6A 2.469(7) 6_565
S3 Ag7 2.462(7) 6_565
S6 Ag5 2.463(6) 6_565
S6 Ag5A 2.375(11) 6_565
S6 Ag14 2.754(6) 6_565
S7 Ag2 2.834(7) 6_565
S7 Ag7 2.908(5) 2_655
S7 Ag7 2.908(5) 5_665
S8 Ag2 2.529(14) 6_565
S8 S8A 0.811(13) .
